data_7128882
loop_
_publ_author_name
'Nier, Simon'
'Ringelband, Sven'
'Dehnen, Stefanie'

_publ_section_title
;
 Selective replacement of organosilicon units in the cluster
 [(PhSi)<sub>4</sub>S<sub>6</sub>] with coinage metal complex fragments.
;
_journal_issue 79
_journal_name_full 'Chemical communications (Cambridge, England)'
_journal_page_first 10254
_journal_page_last 10257
_journal_paper_doi 10.1039/d1cc04264e
_journal_volume 57
_journal_year 2021
_chemical_formula_moiety 'C91 H128 Cu3 Na6 O7 P3 S18 Si9, 2(C4 H8 O)'
_chemical_formula_sum 'C103 H152 Cu3 Na6 O10 P3 S18 Si9'
_chemical_formula_weight 2801.60
_chemical_name_systematic Na2[(Me3PCu)(PhSi)3S6]
_space_group_crystal_system triclinic
_space_group_IT_number 2
_space_group_name_Hall '-P 1'
_space_group_name_H-M_alt 'P -1'
_atom_sites_solution_hydrogens geom
_audit_creation_date 2021-06-24
_audit_creation_method
;
Olex2 1.3
(compiled 2020.11.12 svn.r5f609507 for OlexSys, GUI svn.r6272)
;
_audit_update_record
;
2021-07-29 deposited with the CCDC.	2021-08-27 downloaded from the CCDC.
;
_cell_angle_alpha 107.582(3)
_cell_angle_beta 115.295(3)
_cell_angle_gamma 99.475(3)
_cell_formula_units_Z 2
_cell_length_a 19.0521(9)
_cell_length_b 19.7933(8)
_cell_length_c 21.5839(9)
_cell_measurement_reflns_used 74013
_cell_measurement_temperature 100
_cell_measurement_theta_max 27.09
_cell_measurement_theta_min 1.12
_cell_volume 6595.4(6)
_computing_molecular_graphics 'Olex2 1.3 (Dolomanov et al., 2009)'
_computing_publication_material 'Olex2 1.3 (Dolomanov et al., 2009)'
_computing_structure_refinement 'SHELXL 2018/3 (Sheldrick, 2015)'
_computing_structure_solution 'SHELXT 2018/2 (Sheldrick, 2018)'
_diffrn_ambient_temperature 100
_diffrn_measured_fraction_theta_full 1.000
_diffrn_measured_fraction_theta_max 0.988
_diffrn_measurement_device_type 'IPDS II'
_diffrn_radiation_type MoK\a
_diffrn_radiation_wavelength 0.71073
_diffrn_reflns_av_R_equivalents 0.0524
_diffrn_reflns_av_unetI/netI 0.0424
_diffrn_reflns_Laue_measured_fraction_full 1.000
_diffrn_reflns_Laue_measured_fraction_max 0.988
_diffrn_reflns_limit_h_max 24
_diffrn_reflns_limit_h_min -24
_diffrn_reflns_limit_k_max 25
_diffrn_reflns_limit_k_min -25
_diffrn_reflns_limit_l_max 27
_diffrn_reflns_limit_l_min -27
_diffrn_reflns_number 86552
_diffrn_reflns_point_group_measured_fraction_full 1.000
_diffrn_reflns_point_group_measured_fraction_max 0.988
_diffrn_reflns_theta_full 25.242
_diffrn_reflns_theta_max 26.807
_diffrn_reflns_theta_min 1.384
_exptl_absorpt_coefficient_mu 0.953
_exptl_absorpt_correction_T_max 0.8418
_exptl_absorpt_correction_T_min 0.8408
_exptl_absorpt_correction_type numerical
_exptl_absorpt_process_details numerical
_exptl_crystal_colour colourless
_exptl_crystal_colour_primary colourless
_exptl_crystal_density_diffrn 1.411
_exptl_crystal_description block
_exptl_crystal_F_000 2924
_refine_diff_density_max 1.830
_refine_diff_density_min -0.810
_refine_diff_density_rms 0.075
_refine_ls_extinction_method none
_refine_ls_goodness_of_fit_ref 1.036
_refine_ls_hydrogen_treatment constr
_refine_ls_matrix_type full
_refine_ls_number_parameters 1333
_refine_ls_number_reflns 27877
_refine_ls_number_restraints 0
_refine_ls_restrained_S_all 1.036
_refine_ls_R_factor_all 0.0582
_refine_ls_R_factor_gt 0.0406
_refine_ls_shift/su_max 0.001
_refine_ls_shift/su_mean 0.000
_refine_ls_structure_factor_coef Fsqd
_refine_ls_weighting_details 'w=1/[\s^2^(Fo^2^)+(0.0478P)^2^+6.2245P] where P=(Fo^2^+2Fc^2^)/3'
_refine_ls_weighting_scheme calc
_refine_ls_wR_factor_gt 0.0984
_refine_ls_wR_factor_ref 0.1055
_reflns_Friedel_coverage 0.000
_reflns_number_gt 21558
_reflns_number_total 27877
_reflns_threshold_expression 'I > 2\s(I)'
_cod_data_source_file d1cc04264e2.cif
_cod_data_source_block sr26_2_sq
_cod_depositor_comments 'Adding full bibliography for 7128881--7128882.cif.'
_cod_original_cell_volume 6595.4(5)
_cod_database_code 7128882
_shelx_shelxl_version_number 2018/3
_shelx_space_group_comment
;
The symmetry employed for this shelxl refinement is uniquely defined
by the following loop, which should always be used as a source of
symmetry information in preference to the above space-group names.
They are only intended as comments.
;
_olex2_refinement_description
;
1. Fixed Uiso
 At 1.2 times of:
  All C(H) groups, All C(H,H) groups
 At 1.5 times of:
  All C(H,H,H) groups
2.a Secondary CH2 refined with riding coordinates:
 C22(H22A,H22B), C58(H58A,H58B), C59(H59A,H59B), C86(H86A,H86B), C21(H21A,
 H21B), C26(H26A,H26B), C52(H52B,H52A), C54(H54A,H54B), C25(H25A,H25B),
 C88(H88A,H88B), C55(H55A,H55B), C30(H30A,H30B), C53(H53A,H53B), C87(H87A,H87B),
  C85(H85A,H85B), C19(H19A,H19B), C23(H23A,H23B), C20(H20A,H20B), C56(H56A,
 H56B), C57(H57A,H57B), C24(H24A,H24B), C27(H27A,H27B), C29(H29A,H29B),
 C28(H28A,H28B), C100(H10A,H10B), C95(H95A,H95B), C83(H83A,H83B), C103(H10C,
 H10D), C92(H92A,H92B), C101(H10E,H10F), C102(H10G,H10H), C81(H81A,H81B),
 C93(H93A,H93B), C94(H94A,H94B), C84(H84A,H84B), C82(H82A,H82B)
2.b Aromatic/amide H refined with riding coordinates:
 C42(H42), C76(H76), C18(H18), C16(H16), C41(H41), C6(H6), C2(H2), C45(H45),
 C47(H47), C14(H14), C15(H15), C17(H17), C35(H35), C51(H51), C68(H68), C64(H64),
  C36(H36), C39(H39), C37(H37), C78(H78), C3(H3), C77(H77), C65(H65), C43(H43),
 C10(H10), C44(H44), C5(H5), C38(H38), C66(H66), C74(H74), C73(H73), C4(H4),
 C50(H50), C48(H48), C12(H12), C80(H80), C79(H79), C67(H67), C49(H49), C72(H72),
  C70(H70), C8(H8), C11(H11), C9(H9), C71(H71)
2.c Idealised Me refined as rotating group:
 C60(H60A,H60B,H60C), C32(H32A,H32B,H32C), C31(H31A,H31B,H31C), C90(H90A,H90B,
 H90C), C62(H62A,H62B,H62C), C91(H91A,H91B,H91C), C33(H33A,H33B,H33C), C89(H89A,
 H89B,H89C), C61(H61A,H61B,H61C)
;
_smtbx_masks_void_probe_radius 1.2
_smtbx_masks_void_truncation_radius 1.2
_olex2_submission_special_instructions 'No special instructions were received'

loop_
_space_group_symop_operation_xyz
'x, y, z'
'-x, -y, -z'

loop_
_atom_site_label
_atom_site_type_symbol
_atom_site_fract_x
_atom_site_fract_y
_atom_site_fract_z
_atom_site_U_iso_or_equiv
_atom_site_adp_type
_atom_site_occupancy
_atom_site_site_symmetry_order
_atom_site_calc_flag
_atom_site_refinement_flags_posn
_atom_site_refinement_flags_adp
_atom_site_refinement_flags_occupancy
_atom_site_disorder_assembly
_atom_site_disorder_group
Cu1 Cu 0.79928(2) 0.75675(2) 0.12642(2) 0.02517(8) Uani 1 1 d . . . . .
Cu3 Cu 0.42636(2) 0.49696(2) 0.20872(2) 0.02481(8) Uani 1 1 d . . . . .
Cu2 Cu 0.48697(2) 0.79583(2) 0.15366(2) 0.02589(8) Uani 1 1 d . . . . .
S6 S 0.77935(4) 0.81304(4) -0.04494(4) 0.02540(14) Uani 1 1 d . . . . .
S2 S 0.89612(4) 0.74711(4) 0.08618(4) 0.02525(14) Uani 1 1 d . . . . .
S7 S 0.39596(4) 0.80596(4) 0.20161(4) 0.02503(14) Uani 1 1 d . . . . .
S8 S 0.58607(4) 0.74614(4) 0.21549(4) 0.02592(14) Uani 1 1 d . . . . .
S10 S 0.56850(4) 0.84151(4) 0.37393(4) 0.02504(14) Uani 1 1 d . . . . .
S3 S 0.66593(4) 0.73126(4) 0.02528(4) 0.02572(14) Uani 1 1 d . . . . .
S5 S 0.72890(4) 0.92751(4) 0.07749(4) 0.02700(15) Uani 1 1 d . . . . .
S1 S 0.84433(4) 0.87648(4) 0.22466(4) 0.02618(14) Uani 1 1 d . . . . .
S18 S 0.29810(4) 0.63399(4) 0.24850(4) 0.02713(15) Uani 1 1 d . . . . .
S4 S 0.93794(4) 0.94346(4) 0.13319(4) 0.02693(15) Uani 1 1 d . . . . .
S13 S 0.35943(4) 0.38724(4) 0.21215(4) 0.02694(15) Uani 1 1 d . . . . .
S15 S 0.33342(4) 0.52056(4) 0.11002(4) 0.02743(15) Uani 1 1 d . . . . .
S14 S 0.48914(4) 0.60321(4) 0.32616(4) 0.02710(15) Uani 1 1 d . . . . .
S16 S 0.32682(5) 0.51441(4) 0.34452(4) 0.02799(15) Uani 1 1 d . . . . .
S9 S 0.55376(4) 0.91315(4) 0.16054(4) 0.02570(14) Uani 1 1 d . . . . .
S17 S 0.18367(4) 0.44026(4) 0.14803(4) 0.02717(15) Uani 1 1 d . . . . .
S11 S 0.53618(4) 0.99221(4) 0.32172(4) 0.02696(15) Uani 1 1 d . . . . .
S12 S 0.71033(4) 0.93823(4) 0.33901(4) 0.02697(15) Uani 1 1 d . . . . .
P1 P 0.80046(5) 0.67070(4) 0.17387(4) 0.02704(16) Uani 1 1 d . . . . .
Si3 Si 0.69158(5) 0.81617(4) -0.00742(4) 0.02365(16) Uani 1 1 d . . . . .
Si5 Si 0.64588(5) 0.82959(4) 0.32475(4) 0.02356(16) Uani 1 1 d . . . . .
Si2 Si 0.89605(5) 0.83112(4) 0.04858(4) 0.02412(16) Uani 1 1 d . . . . .
Si1 Si 0.84719(5) 0.94429(4) 0.16922(4) 0.02323(15) Uani 1 1 d . . . . .
Si8 Si 0.38669(5) 0.61041(4) 0.33543(4) 0.02427(16) Uani 1 1 d . . . . .
Si4 Si 0.47721(5) 0.88338(4) 0.31164(4) 0.02290(15) Uani 1 1 d . . . . .
Si9 Si 0.24800(5) 0.53721(4) 0.14286(4) 0.02478(16) Uani 1 1 d . . . . .
P3 P 0.52636(5) 0.48216(4) 0.18323(5) 0.03125(17) Uani 1 1 d . . . . .
Si6 Si 0.61614(5) 0.97640(4) 0.27582(4) 0.02393(16) Uani 1 1 d . . . . .
Si7 Si 0.27357(5) 0.42031(4) 0.23672(4) 0.02426(16) Uani 1 1 d . . . . .
P2 P 0.39856(6) 0.71722(4) 0.03282(4) 0.03460(18) Uani 1 1 d . . . . .
Na6 Na 0.26074(7) 0.35314(6) 0.05410(6) 0.0306(2) Uani 1 1 d . . . . .
Na1 Na 1.01002(7) 0.87953(6) 0.24586(7) 0.0316(3) Uani 1 1 d . . . . .
Na4 Na 0.44508(7) 0.68039(6) 0.22621(7) 0.0310(3) Uani 1 1 d . . . . .
Na2 Na 0.66948(7) 0.83411(7) 0.16196(7) 0.0311(3) Uani 1 1 d . . . . .
Na3 Na 0.40278(7) 0.92610(7) 0.15825(6) 0.0316(3) Uani 1 1 d . . . . .
Na5 Na 0.48045(8) 0.47169(8) 0.35901(7) 0.0414(3) Uani 1 1 d . . . . .
O2 O 1.12220(14) 0.85205(12) 0.23978(13) 0.0399(5) Uani 1 1 d . . . . .
O1 O 1.10371(13) 1.00554(11) 0.32915(12) 0.0346(5) Uani 1 1 d . . . . .
O5 O 0.33318(14) 1.00806(12) 0.17562(12) 0.0372(5) Uani 1 1 d . . . . .
O4 O 0.34847(14) 0.91537(14) 0.03680(12) 0.0420(5) Uani 1 1 d . . . . .
O7 O 0.43711(15) 0.39300(12) 0.40694(14) 0.0431(6) Uani 1 1 d . . . . .
O3 O 1.03247(15) 0.86759(15) 0.35613(14) 0.0475(6) Uani 1 1 d . . . . .
O6 O 0.60872(14) 0.45897(14) 0.40080(14) 0.0456(6) Uani 1 1 d . . . . .
C13 C 0.96565(17) 0.83564(16) 0.00728(16) 0.0269(6) Uani 1 1 d . . . . .
C46 C 0.72922(18) 0.80584(16) 0.39154(15) 0.0264(6) Uani 1 1 d . . . . .
C7 C 0.59947(17) 0.81161(15) -0.09198(16) 0.0269(6) Uani 1 1 d . . . . .
C40 C 0.42307(17) 0.90550(16) 0.36625(15) 0.0254(6) Uani 1 1 d . . . . .
C42 C 0.38978(19) 0.99081(19) 0.44851(16) 0.0344(7) Uani 1 1 d . . . . .
H42 H 0.395692 1.040785 0.476695 0.041 Uiso 1 1 calc R U . . .
C76 C 0.19155(18) 0.26981(17) 0.20415(17) 0.0302(6) Uani 1 1 d . . . . .
H76 H 0.214685 0.256497 0.172928 0.036 Uiso 1 1 calc R U . . .
C69 C 0.16304(18) 0.55664(16) 0.07327(18) 0.0333(7) Uani 1 1 d . . . . .
C34 C 0.67635(17) 1.07688(16) 0.30581(16) 0.0267(6) Uani 1 1 d . . . . .
C18 C 0.9844(2) 0.77214(17) -0.01895(18) 0.0341(7) Uani 1 1 d . . . . .
H18 H 0.964450 0.728268 -0.013567 0.041 Uiso 1 1 calc R U . . .
C16 C 1.0618(2) 0.83527(19) -0.06047(19) 0.0369(7) Uani 1 1 d . . . . .
H16 H 1.094059 0.834955 -0.084013 0.044 Uiso 1 1 calc R U . . .
C63 C 0.41385(18) 0.68987(16) 0.42480(16) 0.0281(6) Uani 1 1 d . . . . .
C41 C 0.43136(18) 0.97864(16) 0.40831(16) 0.0290(6) Uani 1 1 d . . . . .
H41 H 0.465512 1.020494 0.409653 0.035 Uiso 1 1 calc R U . . .
C6 C 0.89904(18) 1.10282(16) 0.20858(18) 0.0307(6) Uani 1 1 d . . . . .
H6 H 0.890762 1.088641 0.159159 0.037 Uiso 1 1 calc R U . . .
C2 C 0.89417(18) 1.06916(17) 0.30497(17) 0.0312(6) Uani 1 1 d . . . . .
H2 H 0.882462 1.032172 0.322097 0.037 Uiso 1 1 calc R U . . .
C1 C 0.88257(17) 1.04664(15) 0.23237(16) 0.0265(6) Uani 1 1 d . . . . .
C45 C 0.37109(19) 0.84562(17) 0.36458(17) 0.0317(6) Uani 1 1 d . . . . .
H45 H 0.363142 0.795358 0.335157 0.038 Uiso 1 1 calc R U . . .
C47 C 0.81322(19) 0.84433(18) 0.42447(19) 0.0351(7) Uani 1 1 d . . . . .
H47 H 0.829937 0.885716 0.414318 0.042 Uiso 1 1 calc R U . . .
C75 C 0.20826(18) 0.34569(17) 0.24526(17) 0.0287(6) Uani 1 1 d . . . . .
C14 C 0.99691(19) 0.89978(17) -0.00023(18) 0.0335(7) Uani 1 1 d . . . . .
H14 H 0.985253 0.944098 0.017844 0.040 Uiso 1 1 calc R U . . .
C15 C 1.0448(2) 0.89937(18) -0.0338(2) 0.0376(7) Uani 1 1 d . . . . .
H15 H 1.065919 0.943371 -0.038433 0.045 Uiso 1 1 calc R U . . .
C17 C 1.0320(2) 0.77160(18) -0.0530(2) 0.0390(7) Uani 1 1 d . . . . .
H17 H 1.044009 0.727495 -0.071096 0.047 Uiso 1 1 calc R U . . .
C35 C 0.69351(18) 1.09893(17) 0.25659(17) 0.0311(6) Uani 1 1 d . . . . .
H35 H 0.673678 1.062694 0.207061 0.037 Uiso 1 1 calc R U . . .
C51 C 0.7078(2) 0.74514(17) 0.40747(19) 0.0372(7) Uani 1 1 d . . . . .
H51 H 0.651093 0.717525 0.385728 0.045 Uiso 1 1 calc R U . . .
O10 O 1.1477(2) 0.6171(2) 0.4023(2) 0.0840(10) Uani 1 1 d . . . . .
C68 C 0.3594(2) 0.69186(18) 0.45273(18) 0.0361(7) Uani 1 1 d . . . . .
H68 H 0.307948 0.652100 0.426157 0.043 Uiso 1 1 calc R U . . .
C64 C 0.48836(19) 0.74951(16) 0.46548(16) 0.0302(6) Uani 1 1 d . . . . .
H64 H 0.526688 0.749169 0.448290 0.036 Uiso 1 1 calc R U . . .
C22 C 1.1821(2) 1.02167(18) 0.39362(17) 0.0356(7) Uani 1 1 d . . . . .
H22A H 1.200659 0.977531 0.386334 0.043 Uiso 1 1 calc R U . . .
H22B H 1.177958 1.034550 0.439700 0.043 Uiso 1 1 calc R U . . .
C36 C 0.73895(19) 1.17275(18) 0.27891(18) 0.0360(7) Uani 1 1 d . . . . .
H36 H 0.749686 1.186655 0.244533 0.043 Uiso 1 1 calc R U . . .
C39 C 0.70696(19) 1.13228(17) 0.37813(17) 0.0323(6) Uani 1 1 d . . . . .
H39 H 0.695931 1.119116 0.412711 0.039 Uiso 1 1 calc R U . . .
C37 C 0.76878(18) 1.22632(18) 0.35079(19) 0.0357(7) Uani 1 1 d . . . . .
H37 H 0.799955 1.276863 0.365835 0.043 Uiso 1 1 calc R U . . .
C78 C 0.1079(2) 0.23121(19) 0.2528(2) 0.0385(7) Uani 1 1 d . . . . .
H78 H 0.073562 0.192400 0.254902 0.046 Uiso 1 1 calc R U . . .
C3 C 0.9228(2) 1.14534(18) 0.35245(18) 0.0378(7) Uani 1 1 d . . . . .
H3 H 0.930847 1.160012 0.401845 0.045 Uiso 1 1 calc R U . . .
C77 C 0.14199(19) 0.21345(17) 0.20782(18) 0.0338(7) Uani 1 1 d . . . . .
H77 H 0.131395 0.162113 0.179115 0.041 Uiso 1 1 calc R U . . .
C65 C 0.5079(2) 0.80972(17) 0.53090(17) 0.0346(7) Uani 1 1 d . . . . .
H65 H 0.558687 0.850302 0.557386 0.041 Uiso 1 1 calc R U . . .
C58 C 0.2175(2) 1.04880(19) 0.14973(19) 0.0405(8) Uani 1 1 d . . . . .
H58A H 0.179201 1.013180 0.154509 0.049 Uiso 1 1 calc R U . . .
H58B H 0.186635 1.074420 0.120315 0.049 Uiso 1 1 calc R U . . .
C43 C 0.3407(2) 0.9311(2) 0.44739(17) 0.0356(7) Uani 1 1 d . . . . .
H43 H 0.313539 0.939728 0.475560 0.043 Uiso 1 1 calc R U . . .
C59 C 0.2614(2) 1.0093(2) 0.11432(19) 0.0404(8) Uani 1 1 d . . . . .
H59A H 0.224652 0.957287 0.076679 0.049 Uiso 1 1 calc R U . . .
H59B H 0.278351 1.036925 0.088913 0.049 Uiso 1 1 calc R U . . .
C10 C 0.4616(2) 0.8059(2) -0.21725(19) 0.0415(8) Uani 1 1 d . . . . .
H10 H 0.416047 0.806138 -0.259115 0.050 Uiso 1 1 calc R U . . .
C44 C 0.3307(2) 0.8582(2) 0.40522(19) 0.0378(7) Uani 1 1 d . . . . .
H44 H 0.296172 0.816748 0.404048 0.045 Uiso 1 1 calc R U . . .
C5 C 0.92708(19) 1.17847(17) 0.2557(2) 0.0362(7) Uani 1 1 d . . . . .
H5 H 0.937883 1.215747 0.238547 0.043 Uiso 1 1 calc R U . . .
C38 C 0.75313(19) 1.20610(17) 0.40053(19) 0.0362(7) Uani 1 1 d . . . . .
H38 H 0.773895 1.242637 0.450157 0.043 Uiso 1 1 calc R U . . .
C66 C 0.4537(2) 0.81036(18) 0.55708(18) 0.0387(8) Uani 1 1 d . . . . .
H66 H 0.466832 0.851445 0.601597 0.046 Uiso 1 1 calc R U . . .
C74 C 0.1061(2) 0.58368(18) 0.0883(2) 0.0462(9) Uani 1 1 d . . . . .
H74 H 0.110410 0.593523 0.135949 0.055 Uiso 1 1 calc R U . . .
C73 C 0.0425(2) 0.59647(19) 0.0338(3) 0.0558(11) Uani 1 1 d . . . . .
H73 H 0.004027 0.614693 0.044404 0.067 Uiso 1 1 calc R U . . .
C4 C 0.93939(19) 1.19970(17) 0.32797(19) 0.0383(8) Uani 1 1 d . . . . .
H4 H 0.959244 1.251610 0.360656 0.046 Uiso 1 1 calc R U . . .
C50 C 0.7676(2) 0.72425(19) 0.4545(2) 0.0451(9) Uani 1 1 d . . . . .
H50 H 0.751561 0.682550 0.464493 0.054 Uiso 1 1 calc R U . . .
C48 C 0.8729(2) 0.8233(2) 0.4719(2) 0.0405(8) Uani 1 1 d . . . . .
H48 H 0.929778 0.850563 0.493927 0.049 Uiso 1 1 calc R U . . .
C12 C 0.5356(2) 0.8320(2) -0.08672(19) 0.0407(8) Uani 1 1 d . . . . .
H12 H 0.538832 0.849088 -0.039154 0.049 Uiso 1 1 calc R U . . .
C80 C 0.1730(2) 0.36228(19) 0.2905(2) 0.0435(8) Uani 1 1 d . . . . .
H80 H 0.182677 0.413409 0.319102 0.052 Uiso 1 1 calc R U . . .
C79 C 0.1240(2) 0.3054(2) 0.2944(2) 0.0477(9) Uani 1 1 d . . . . .
H79 H 0.101452 0.318038 0.326233 0.057 Uiso 1 1 calc R U . . .
C86 C 0.3468(2) 0.28233(18) 0.38859(18) 0.0387(7) Uani 1 1 d . . . . .
H86A H 0.353398 0.238699 0.400993 0.046 Uiso 1 1 calc R U . . .
H86B H 0.291419 0.266467 0.343910 0.046 Uiso 1 1 calc R U . . .
C67 C 0.3800(2) 0.75120(19) 0.51860(19) 0.0406(8) Uani 1 1 d . . . . .
H67 H 0.343202 0.751191 0.537468 0.049 Uiso 1 1 calc R U . . .
C21 C 1.24198(19) 1.08834(18) 0.40030(18) 0.0369(7) Uani 1 1 d . . . . .
H21A H 1.273064 1.071355 0.375427 0.044 Uiso 1 1 calc R U . . .
H21B H 1.281538 1.123161 0.453770 0.044 Uiso 1 1 calc R U . . .
C49 C 0.8504(2) 0.76354(19) 0.48691(19) 0.0396(8) Uani 1 1 d . . . . .
H49 H 0.891252 0.749264 0.519345 0.048 Uiso 1 1 calc R U . . .
C26 C 1.1283(2) 0.77882(19) 0.2099(2) 0.0479(9) Uani 1 1 d . . . . .
H26A H 1.072500 0.740311 0.174833 0.057 Uiso 1 1 calc R U . . .
H26B H 1.158206 0.764300 0.251299 0.057 Uiso 1 1 calc R U . . .
C52 C 0.4005(2) 0.9806(2) 0.0401(2) 0.0427(8) Uani 1 1 d . . . . .
H52B H 0.458168 0.996874 0.081523 0.051 Uiso 1 1 calc R U . . .
H52A H 0.379672 1.023294 0.047816 0.051 Uiso 1 1 calc R U . . .
C54 C 0.3093(2) 0.8923(2) -0.08809(19) 0.0409(8) Uani 1 1 d . . . . .
H54A H 0.273025 0.907145 -0.126687 0.049 Uiso 1 1 calc R U . . .
H54B H 0.313211 0.843581 -0.113803 0.049 Uiso 1 1 calc R U . . .
C60 C 0.4072(3) 0.7446(2) -0.03704(19) 0.0481(9) Uani 1 1 d . . . . .
H60A H 0.408111 0.796655 -0.025859 0.072 Uiso 1 1 calc R U . . .
H60B H 0.359913 0.711035 -0.087186 0.072 Uiso 1 1 calc R U . . .
H60C H 0.458426 0.740993 -0.035926 0.072 Uiso 1 1 calc R U . . .
C25 C 1.1746(3) 0.7846(2) 0.1688(3) 0.0553(10) Uani 1 1 d . . . . .
H25A H 1.226691 0.774371 0.192392 0.066 Uiso 1 1 calc R U . . .
H25B H 1.140691 0.747992 0.115279 0.066 Uiso 1 1 calc R U . . .
C72 C 0.0365(2) 0.5824(2) -0.0353(3) 0.0606(12) Uani 1 1 d . . . . .
H72 H -0.006109 0.591347 -0.072132 0.073 Uiso 1 1 calc R U . . .
C70 C 0.1543(2) 0.5435(2) 0.0028(2) 0.0520(10) Uani 1 1 d . . . . .
H70 H 0.192401 0.525660 -0.008895 0.062 Uiso 1 1 calc R U . . .
C32 C 0.8042(3) 0.6975(2) 0.2637(2) 0.0502(9) Uani 1 1 d . . . . .
H32A H 0.851921 0.743276 0.301383 0.075 Uiso 1 1 calc R U . . .
H32B H 0.809136 0.656628 0.280125 0.075 Uiso 1 1 calc R U . . .
H32C H 0.753438 0.707218 0.258102 0.075 Uiso 1 1 calc R U . . .
C88 C 0.4312(2) 0.41021(19) 0.4743(2) 0.0466(9) Uani 1 1 d . . . . .
H88A H 0.422839 0.459331 0.489358 0.056 Uiso 1 1 calc R U . . .
H88B H 0.482267 0.412581 0.516519 0.056 Uiso 1 1 calc R U . . .
C55 C 0.2764(2) 0.8865(2) -0.03671(19) 0.0440(8) Uani 1 1 d . . . . .
H55A H 0.240010 0.917000 -0.037059 0.053 Uiso 1 1 calc R U . . .
H55B H 0.244812 0.833499 -0.052600 0.053 Uiso 1 1 calc R U . . .
C8 C 0.5904(2) 0.7859(2) -0.16324(19) 0.0455(9) Uani 1 1 d . . . . .
H8 H 0.631932 0.769758 -0.169934 0.055 Uiso 1 1 calc R U . . .
C30 C 1.0155(2) 0.9198(2) 0.4067(2) 0.0482(9) Uani 1 1 d . . . . .
H30A H 0.957620 0.899833 0.393862 0.058 Uiso 1 1 calc R U . . .
H30B H 1.025159 0.969148 0.403731 0.058 Uiso 1 1 calc R U . . .
C11 C 0.4672(2) 0.8284(2) -0.1487(2) 0.0469(9) Uani 1 1 d . . . . .
H11 H 0.423738 0.841721 -0.143325 0.056 Uiso 1 1 calc R U . . .
C53 C 0.3950(2) 0.9531(2) -0.0361(2) 0.0476(9) Uani 1 1 d . . . . .
H53A H 0.438783 0.931638 -0.034652 0.057 Uiso 1 1 calc R U . . .
H53B H 0.399481 0.994398 -0.052513 0.057 Uiso 1 1 calc R U . . .
C31 C 0.8887(3) 0.6394(3) 0.1926(3) 0.0635(12) Uani 1 1 d . . . . .
H31A H 0.889387 0.617435 0.145682 0.095 Uiso 1 1 calc R U . . .
H31B H 0.884839 0.601372 0.212468 0.095 Uiso 1 1 calc R U . . .
H31C H 0.939632 0.682466 0.229670 0.095 Uiso 1 1 calc R U . . .
C87 C 0.3580(2) 0.3474(2) 0.4549(2) 0.0536(10) Uani 1 1 d . . . . .
H87A H 0.308200 0.362295 0.440899 0.064 Uiso 1 1 calc R U . . .
H87B H 0.369332 0.333945 0.497963 0.064 Uiso 1 1 calc R U . . .
C85 C 0.4137(2) 0.31259(18) 0.3740(2) 0.0440(8) Uani 1 1 d . . . . .
H85A H 0.461631 0.296897 0.397414 0.053 Uiso 1 1 calc R U . . .
H85B H 0.392643 0.293362 0.319167 0.053 Uiso 1 1 calc R U . . .
C19 C 1.1010(2) 1.07654(19) 0.3271(2) 0.0576(11) Uani 1 1 d . . . . .
H19A H 1.076055 1.099218 0.356355 0.069 Uiso 1 1 calc R U . . .
H19B H 1.066912 1.069655 0.274409 0.069 Uiso 1 1 calc R U . . .
C23 C 1.1821(3) 0.9038(2) 0.2373(3) 0.0593(11) Uani 1 1 d . . . . .
H23A H 1.235494 0.924782 0.285236 0.071 Uiso 1 1 calc R U . . .
H23B H 1.163276 0.946078 0.230251 0.071 Uiso 1 1 calc R U . . .
C20 C 1.1853(2) 1.1258(2) 0.3597(3) 0.0528(10) Uani 1 1 d . . . . .
H20A H 1.195456 1.176340 0.395645 0.063 Uiso 1 1 calc R U . . .
H20B H 1.194940 1.131263 0.319627 0.063 Uiso 1 1 calc R U . . .
C90 C 0.6266(2) 0.5539(2) 0.2478(2) 0.0540(10) Uani 1 1 d . . . . .
H90A H 0.623636 0.602198 0.245754 0.081 Uiso 1 1 calc R U . . .
H90B H 0.666430 0.540107 0.233679 0.081 Uiso 1 1 calc R U . . .
H90C H 0.644130 0.558399 0.299118 0.081 Uiso 1 1 calc R U . . .
C56 C 0.3484(3) 1.0620(2) 0.2465(2) 0.0545(10) Uani 1 1 d . . . . .
H56A H 0.406367 1.096680 0.277060 0.065 Uiso 1 1 calc R U . . .
H56B H 0.337916 1.035697 0.275740 0.065 Uiso 1 1 calc R U . . .
C57 C 0.2894(3) 1.1052(2) 0.2264(2) 0.0549(10) Uani 1 1 d . . . . .
H57A H 0.271453 1.120022 0.263820 0.066 Uiso 1 1 calc R U . . .
H57B H 0.315246 1.150936 0.223510 0.066 Uiso 1 1 calc R U . . .
C9 C 0.5219(2) 0.7832(2) -0.2250(2) 0.0539(10) Uani 1 1 d . . . . .
H9 H 0.517301 0.765341 -0.273194 0.065 Uiso 1 1 calc R U . . .
C62 C 0.2897(2) 0.7039(3) 0.0045(2) 0.0644(12) Uani 1 1 d . . . . .
H62A H 0.274512 0.679561 0.032518 0.097 Uiso 1 1 calc R U . . .
H62B H 0.254664 0.672070 -0.049668 0.097 Uiso 1 1 calc R U . . .
H62C H 0.282005 0.753025 0.015707 0.097 Uiso 1 1 calc R U . . .
C24 C 1.1923(3) 0.8641(2) 0.1752(3) 0.0595(11) Uani 1 1 d . . . . .
H24A H 1.249184 0.885663 0.186250 0.071 Uiso 1 1 calc R U . . .
H24B H 1.152812 0.866178 0.128201 0.071 Uiso 1 1 calc R U . . .
C91 C 0.5480(2) 0.3952(2) 0.1728(3) 0.0574(11) Uani 1 1 d . . . . .
H91A H 0.562238 0.387628 0.218906 0.086 Uiso 1 1 calc R U . . .
H91B H 0.594390 0.397746 0.163724 0.086 Uiso 1 1 calc R U . . .
H91C H 0.499112 0.353014 0.129986 0.086 Uiso 1 1 calc R U . . .
C71 C 0.0910(2) 0.5558(3) -0.0508(3) 0.0681(14) Uani 1 1 d . . . . .
H71 H 0.085887 0.545513 -0.098801 0.082 Uiso 1 1 calc R U . . .
C27 C 1.0874(3) 0.8357(3) 0.3954(3) 0.0684(13) Uani 1 1 d . . . . .
H27A H 1.144129 0.859752 0.407200 0.082 Uiso 1 1 calc R U . . .
H27B H 1.069533 0.780822 0.365307 0.082 Uiso 1 1 calc R U . . .
C29 C 1.0738(2) 0.9276(2) 0.4835(2) 0.0586(11) Uani 1 1 d . . . . .
H29A H 1.050018 0.937582 0.516663 0.070 Uiso 1 1 calc R U . . .
H29B H 1.127140 0.968270 0.507208 0.070 Uiso 1 1 calc R U . . .
C33 C 0.7150(3) 0.5826(2) 0.1165(2) 0.0629(12) Uani 1 1 d . . . . .
H33A H 0.663780 0.591921 0.109346 0.094 Uiso 1 1 calc R U . . .
H33B H 0.724409 0.548480 0.141666 0.094 Uiso 1 1 calc R U . . .
H33C H 0.710614 0.559449 0.067305 0.094 Uiso 1 1 calc R U . . .
C89 C 0.5057(3) 0.4863(3) 0.0933(2) 0.0698(13) Uani 1 1 d . . . . .
H89A H 0.455867 0.444217 0.051724 0.105 Uiso 1 1 calc R U . . .
H89B H 0.552710 0.482922 0.086264 0.105 Uiso 1 1 calc R U . . .
H89C H 0.497424 0.534071 0.093965 0.105 Uiso 1 1 calc R U . . .
C61 C 0.3990(4) 0.6221(2) 0.0017(2) 0.0715(15) Uani 1 1 d . . . . .
H61A H 0.454517 0.622892 0.012099 0.107 Uiso 1 1 calc R U . . .
H61B H 0.359808 0.594569 -0.052607 0.107 Uiso 1 1 calc R U . . .
H61C H 0.382737 0.596930 0.028696 0.107 Uiso 1 1 calc R U . . .
C28 C 1.0838(3) 0.8511(3) 0.4667(3) 0.0783(15) Uani 1 1 d . . . . .
H28A H 1.135320 0.852845 0.507881 0.094 Uiso 1 1 calc R U . . .
H28B H 1.036198 0.812804 0.458165 0.094 Uiso 1 1 calc R U . . .
O8 O 0.7736(4) 0.4223(3) 0.2226(3) 0.1363(18) Uani 1 1 d . . . . .
C100 C 1.1203(3) 0.5428(3) 0.3542(3) 0.0774(14) Uani 1 1 d . . . . .
H10A H 1.080953 0.512285 0.362225 0.093 Uiso 1 1 calc R U . . .
H10B H 1.167378 0.524161 0.364174 0.093 Uiso 1 1 calc R U . . .
C95 C 0.7775(4) 0.3720(3) 0.2582(3) 0.0840(16) Uani 1 1 d . . . . .
H95A H 0.722671 0.333115 0.233924 0.101 Uiso 1 1 calc R U . . .
H95B H 0.797078 0.399529 0.312438 0.101 Uiso 1 1 calc R U . . .
C83 C 0.7149(4) 0.4111(4) 0.4476(4) 0.100(2) Uani 1 1 d . . . . .
H83A H 0.740189 0.397879 0.490946 0.120 Uiso 1 1 calc R U . . .
H83B H 0.725316 0.383306 0.407615 0.120 Uiso 1 1 calc R U . . .
C103 C 1.1274(4) 0.6574(4) 0.3618(5) 0.121(3) Uani 1 1 d . . . . .
H10C H 1.173684 0.705175 0.385777 0.145 Uiso 1 1 calc R U . . .
H10D H 1.078553 0.669766 0.360077 0.145 Uiso 1 1 calc R U . . .
C92 C 0.8488(5) 0.4386(3) 0.2197(4) 0.103(2) Uani 1 1 d . . . . .
H92A H 0.888488 0.488661 0.259961 0.123 Uiso 1 1 calc R U . . .
H92B H 0.836616 0.438926 0.170359 0.123 Uiso 1 1 calc R U . . .
C101 C 1.0792(4) 0.5354(4) 0.2761(3) 0.101(2) Uani 1 1 d . . . . .
H10E H 1.018376 0.515854 0.252066 0.121 Uiso 1 1 calc R U . . .
H10F H 1.096393 0.501780 0.245291 0.121 Uiso 1 1 calc R U . . .
C102 C 1.1093(5) 0.6151(6) 0.2864(5) 0.136(4) Uani 1 1 d . . . . .
H10G H 1.159257 0.625398 0.282150 0.163 Uiso 1 1 calc R U . . .
H10H H 1.066004 0.626524 0.249237 0.163 Uiso 1 1 calc R U . . .
C81 C 0.6826(3) 0.5057(4) 0.4166(4) 0.103(2) Uani 1 1 d . . . . .
H81A H 0.687007 0.494091 0.370700 0.124 Uiso 1 1 calc R U . . .
H81B H 0.687856 0.559350 0.437560 0.124 Uiso 1 1 calc R U . . .
C93 C 0.8837(5) 0.3797(4) 0.2302(5) 0.125(3) Uani 1 1 d . . . . .
H93A H 0.880802 0.347527 0.183458 0.150 Uiso 1 1 calc R U . . .
H93B H 0.942086 0.402034 0.271618 0.150 Uiso 1 1 calc R U . . .
C94 C 0.8354(5) 0.3385(4) 0.2482(6) 0.161(4) Uani 1 1 d . . . . .
H94A H 0.871576 0.334503 0.295185 0.194 Uiso 1 1 calc R U . . .
H94B H 0.804893 0.286903 0.207422 0.194 Uiso 1 1 calc R U . . .
C84 C 0.6242(4) 0.3980(4) 0.4185(6) 0.165(4) Uani 1 1 d . . . . .
H84A H 0.590374 0.349791 0.373004 0.198 Uiso 1 1 calc R U . . .
H84B H 0.610434 0.396098 0.457412 0.198 Uiso 1 1 calc R U . . .
C82 C 0.7420(7) 0.4897(5) 0.4692(6) 0.210(6) Uani 1 1 d . . . . .
H82A H 0.749995 0.516856 0.519822 0.252 Uiso 1 1 calc R U . . .
H82B H 0.795293 0.506055 0.471397 0.252 Uiso 1 1 calc R U . . .

loop_
_atom_site_aniso_label
_atom_site_aniso_U_11
_atom_site_aniso_U_22
_atom_site_aniso_U_33
_atom_site_aniso_U_23
_atom_site_aniso_U_13
_atom_site_aniso_U_12
Cu1 0.02467(17) 0.02459(17) 0.02881(18) 0.01356(14) 0.01367(15) 0.00942(14)
Cu3 0.02296(17) 0.03085(18) 0.02478(17) 0.01232(15) 0.01418(14) 0.01161(14)
Cu2 0.02641(18) 0.02802(17) 0.02104(16) 0.00707(14) 0.01194(14) 0.01046(14)
S6 0.0218(3) 0.0281(3) 0.0264(3) 0.0125(3) 0.0113(3) 0.0091(3)
S2 0.0251(3) 0.0265(3) 0.0299(4) 0.0153(3) 0.0150(3) 0.0122(3)
S7 0.0241(3) 0.0273(3) 0.0214(3) 0.0074(3) 0.0113(3) 0.0095(3)
S8 0.0274(4) 0.0258(3) 0.0238(3) 0.0073(3) 0.0135(3) 0.0114(3)
S10 0.0270(3) 0.0292(3) 0.0229(3) 0.0115(3) 0.0140(3) 0.0138(3)
S3 0.0216(3) 0.0250(3) 0.0294(3) 0.0132(3) 0.0112(3) 0.0066(3)
S5 0.0240(3) 0.0246(3) 0.0300(4) 0.0107(3) 0.0115(3) 0.0106(3)
S1 0.0260(3) 0.0265(3) 0.0259(3) 0.0112(3) 0.0126(3) 0.0095(3)
S18 0.0232(3) 0.0241(3) 0.0316(4) 0.0103(3) 0.0124(3) 0.0092(3)
S4 0.0250(3) 0.0254(3) 0.0288(4) 0.0096(3) 0.0139(3) 0.0078(3)
S13 0.0305(4) 0.0305(4) 0.0328(4) 0.0170(3) 0.0219(3) 0.0167(3)
S15 0.0258(3) 0.0325(4) 0.0250(3) 0.0136(3) 0.0124(3) 0.0102(3)
S14 0.0190(3) 0.0345(4) 0.0231(3) 0.0074(3) 0.0104(3) 0.0076(3)
S16 0.0293(4) 0.0302(4) 0.0289(4) 0.0119(3) 0.0180(3) 0.0120(3)
S9 0.0279(4) 0.0288(3) 0.0227(3) 0.0106(3) 0.0138(3) 0.0122(3)
S17 0.0224(3) 0.0261(3) 0.0311(4) 0.0135(3) 0.0111(3) 0.0080(3)
S11 0.0290(4) 0.0268(3) 0.0275(3) 0.0103(3) 0.0161(3) 0.0121(3)
S12 0.0239(3) 0.0278(3) 0.0287(4) 0.0123(3) 0.0121(3) 0.0103(3)
P1 0.0299(4) 0.0252(4) 0.0303(4) 0.0144(3) 0.0167(3) 0.0097(3)
Si3 0.0207(4) 0.0226(4) 0.0271(4) 0.0116(3) 0.0108(3) 0.0077(3)
Si5 0.0236(4) 0.0246(4) 0.0224(4) 0.0082(3) 0.0120(3) 0.0099(3)
Si2 0.0210(4) 0.0244(4) 0.0271(4) 0.0125(3) 0.0111(3) 0.0077(3)
Si1 0.0217(4) 0.0223(4) 0.0249(4) 0.0088(3) 0.0116(3) 0.0080(3)
Si8 0.0210(4) 0.0261(4) 0.0243(4) 0.0078(3) 0.0123(3) 0.0079(3)
Si4 0.0243(4) 0.0236(4) 0.0203(3) 0.0079(3) 0.0110(3) 0.0100(3)
Si9 0.0199(4) 0.0247(4) 0.0269(4) 0.0117(3) 0.0089(3) 0.0077(3)
P3 0.0263(4) 0.0326(4) 0.0356(4) 0.0087(3) 0.0203(3) 0.0091(3)
Si6 0.0248(4) 0.0265(4) 0.0224(4) 0.0098(3) 0.0127(3) 0.0120(3)
Si7 0.0248(4) 0.0274(4) 0.0278(4) 0.0135(3) 0.0165(3) 0.0129(3)
P2 0.0432(5) 0.0295(4) 0.0225(4) 0.0056(3) 0.0158(4) 0.0049(4)
Na6 0.0319(6) 0.0265(6) 0.0292(6) 0.0088(5) 0.0139(5) 0.0094(5)
Na1 0.0279(6) 0.0314(6) 0.0328(6) 0.0134(5) 0.0128(5) 0.0113(5)
Na4 0.0287(6) 0.0306(6) 0.0345(6) 0.0139(5) 0.0168(5) 0.0093(5)
Na2 0.0284(6) 0.0355(6) 0.0359(6) 0.0144(5) 0.0208(5) 0.0138(5)
Na3 0.0338(6) 0.0383(6) 0.0279(6) 0.0169(5) 0.0156(5) 0.0181(5)
Na5 0.0364(7) 0.0591(8) 0.0374(7) 0.0289(7) 0.0177(6) 0.0229(6)
O2 0.0352(12) 0.0326(11) 0.0509(14) 0.0147(11) 0.0228(11) 0.0123(10)
O1 0.0282(11) 0.0285(11) 0.0406(12) 0.0128(10) 0.0134(10) 0.0092(9)
O5 0.0371(12) 0.0362(12) 0.0321(11) 0.0106(10) 0.0130(10) 0.0176(10)
O4 0.0332(12) 0.0571(15) 0.0330(12) 0.0207(11) 0.0133(10) 0.0156(11)
O7 0.0502(15) 0.0338(12) 0.0499(14) 0.0194(11) 0.0286(12) 0.0122(11)
O3 0.0435(14) 0.0622(16) 0.0427(14) 0.0268(13) 0.0207(12) 0.0256(13)
O6 0.0341(13) 0.0479(14) 0.0539(15) 0.0270(12) 0.0162(12) 0.0183(11)
C13 0.0230(14) 0.0288(14) 0.0269(14) 0.0125(12) 0.0108(12) 0.0080(12)
C46 0.0275(15) 0.0279(14) 0.0211(13) 0.0068(11) 0.0116(12) 0.0114(12)
C7 0.0230(14) 0.0246(13) 0.0318(15) 0.0148(12) 0.0111(12) 0.0074(11)
C40 0.0265(14) 0.0306(14) 0.0209(13) 0.0118(12) 0.0106(11) 0.0156(12)
C42 0.0345(17) 0.0440(18) 0.0225(14) 0.0087(13) 0.0123(13) 0.0245(15)
C76 0.0278(15) 0.0351(16) 0.0315(15) 0.0152(13) 0.0166(13) 0.0125(13)
C69 0.0211(14) 0.0278(15) 0.0410(17) 0.0177(14) 0.0066(13) 0.0044(12)
C34 0.0217(14) 0.0286(14) 0.0277(14) 0.0106(12) 0.0102(12) 0.0124(12)
C18 0.0382(17) 0.0320(16) 0.0417(18) 0.0177(14) 0.0254(15) 0.0153(14)
C16 0.0315(16) 0.0455(18) 0.0430(18) 0.0212(16) 0.0243(15) 0.0142(15)
C63 0.0292(15) 0.0302(14) 0.0265(14) 0.0103(12) 0.0156(12) 0.0125(12)
C41 0.0291(15) 0.0307(15) 0.0240(14) 0.0082(12) 0.0115(12) 0.0145(13)
C6 0.0285(15) 0.0289(15) 0.0367(16) 0.0125(13) 0.0190(13) 0.0101(12)
C2 0.0292(15) 0.0288(15) 0.0320(15) 0.0094(13) 0.0143(13) 0.0118(13)
C1 0.0201(13) 0.0263(14) 0.0304(15) 0.0088(12) 0.0123(12) 0.0091(11)
C45 0.0369(17) 0.0310(15) 0.0356(16) 0.0154(13) 0.0220(14) 0.0180(13)
C47 0.0284(16) 0.0404(17) 0.0443(18) 0.0240(15) 0.0195(14) 0.0146(14)
C75 0.0283(15) 0.0346(15) 0.0346(16) 0.0201(13) 0.0195(13) 0.0165(13)
C14 0.0323(16) 0.0323(16) 0.0420(17) 0.0169(14) 0.0215(14) 0.0148(13)
C15 0.0367(17) 0.0370(17) 0.050(2) 0.0229(16) 0.0278(16) 0.0129(14)
C17 0.0454(19) 0.0360(17) 0.049(2) 0.0194(15) 0.0314(17) 0.0207(15)
C35 0.0241(15) 0.0365(16) 0.0295(15) 0.0141(13) 0.0111(12) 0.0092(13)
C51 0.0264(16) 0.0319(16) 0.0434(18) 0.0173(14) 0.0104(14) 0.0047(13)
O10 0.090(3) 0.073(2) 0.094(3) 0.023(2) 0.055(2) 0.041(2)
C68 0.0311(16) 0.0354(16) 0.0390(17) 0.0080(14) 0.0213(14) 0.0088(13)
C64 0.0308(16) 0.0305(15) 0.0290(15) 0.0126(13) 0.0154(13) 0.0084(13)
C22 0.0357(17) 0.0410(17) 0.0307(16) 0.0177(14) 0.0158(14) 0.0122(14)
C36 0.0254(15) 0.0409(17) 0.0382(17) 0.0194(15) 0.0128(14) 0.0073(13)
C39 0.0322(16) 0.0345(16) 0.0323(16) 0.0113(13) 0.0191(14) 0.0132(13)
C37 0.0221(15) 0.0321(16) 0.0476(19) 0.0161(15) 0.0140(14) 0.0083(13)
C78 0.0327(17) 0.0398(18) 0.051(2) 0.0253(16) 0.0231(16) 0.0120(14)
C3 0.0362(17) 0.0382(17) 0.0324(16) 0.0075(14) 0.0153(14) 0.0173(15)
C77 0.0289(16) 0.0295(15) 0.0403(17) 0.0152(14) 0.0149(14) 0.0100(13)
C65 0.0361(17) 0.0267(15) 0.0293(15) 0.0073(13) 0.0112(14) 0.0073(13)
C58 0.046(2) 0.0384(17) 0.0411(18) 0.0169(15) 0.0221(16) 0.0239(16)
C43 0.0351(17) 0.059(2) 0.0285(15) 0.0241(15) 0.0204(14) 0.0286(16)
C59 0.0400(19) 0.0423(18) 0.0359(17) 0.0142(15) 0.0154(15) 0.0221(16)
C10 0.0304(17) 0.060(2) 0.0350(17) 0.0232(17) 0.0128(14) 0.0209(16)
C44 0.0393(18) 0.0508(19) 0.0435(18) 0.0291(16) 0.0281(16) 0.0244(16)
C5 0.0312(16) 0.0269(15) 0.053(2) 0.0163(15) 0.0235(16) 0.0105(13)
C38 0.0295(16) 0.0320(16) 0.0383(17) 0.0055(14) 0.0162(14) 0.0102(13)
C66 0.048(2) 0.0336(16) 0.0292(16) 0.0074(14) 0.0175(15) 0.0187(15)
C74 0.0352(18) 0.0298(16) 0.053(2) 0.0095(16) 0.0092(16) 0.0157(14)
C73 0.0284(18) 0.0271(17) 0.078(3) 0.0126(18) 0.0046(19) 0.0110(14)
C4 0.0278(16) 0.0249(15) 0.0468(19) 0.0025(14) 0.0152(15) 0.0076(13)
C50 0.0368(19) 0.0402(18) 0.054(2) 0.0302(17) 0.0133(17) 0.0117(15)
C48 0.0231(15) 0.0485(19) 0.049(2) 0.0245(17) 0.0147(15) 0.0132(14)
C12 0.0312(17) 0.060(2) 0.0331(17) 0.0188(16) 0.0170(14) 0.0190(16)
C80 0.053(2) 0.0335(17) 0.062(2) 0.0187(16) 0.044(2) 0.0165(16)
C79 0.056(2) 0.0437(19) 0.064(2) 0.0220(18) 0.049(2) 0.0164(17)
C86 0.0369(18) 0.0340(16) 0.0351(17) 0.0166(14) 0.0111(14) 0.0048(14)
C67 0.047(2) 0.0404(18) 0.0424(19) 0.0119(15) 0.0314(17) 0.0200(16)
C21 0.0286(16) 0.0382(17) 0.0322(16) 0.0098(14) 0.0111(14) 0.0060(14)
C49 0.0348(18) 0.0441(18) 0.0391(18) 0.0227(16) 0.0124(15) 0.0192(15)
C26 0.0385(19) 0.0365(18) 0.072(3) 0.0246(18) 0.0278(19) 0.0185(16)
C52 0.0371(18) 0.051(2) 0.0450(19) 0.0280(17) 0.0194(16) 0.0162(16)
C54 0.0445(19) 0.053(2) 0.0348(17) 0.0218(16) 0.0216(16) 0.0280(17)
C60 0.062(2) 0.049(2) 0.0317(17) 0.0167(16) 0.0238(17) 0.0157(18)
C25 0.052(2) 0.0360(19) 0.082(3) 0.019(2) 0.040(2) 0.0180(17)
C72 0.031(2) 0.053(2) 0.076(3) 0.047(2) 0.0001(19) 0.0047(17)
C70 0.0298(18) 0.079(3) 0.052(2) 0.042(2) 0.0146(17) 0.0173(18)
C32 0.074(3) 0.048(2) 0.0376(19) 0.0211(17) 0.0315(19) 0.024(2)
C88 0.0380(19) 0.0304(17) 0.044(2) 0.0018(15) 0.0100(16) 0.0039(15)
C55 0.0406(19) 0.049(2) 0.0404(19) 0.0169(16) 0.0201(16) 0.0158(16)
C8 0.0377(19) 0.059(2) 0.0341(17) 0.0115(16) 0.0137(15) 0.0296(17)
C30 0.047(2) 0.061(2) 0.0404(19) 0.0235(18) 0.0237(17) 0.0199(19)
C11 0.0325(18) 0.069(2) 0.043(2) 0.0234(18) 0.0192(16) 0.0271(18)
C53 0.048(2) 0.059(2) 0.053(2) 0.0283(19) 0.0324(19) 0.0278(19)
C31 0.072(3) 0.077(3) 0.104(4) 0.070(3) 0.063(3) 0.055(3)
C87 0.038(2) 0.065(2) 0.045(2) 0.0108(19) 0.0230(17) 0.0057(18)
C85 0.061(2) 0.0333(17) 0.053(2) 0.0215(16) 0.0374(19) 0.0208(17)
C19 0.041(2) 0.0305(18) 0.067(3) 0.0167(18) 0.0033(19) 0.0088(16)
C23 0.081(3) 0.038(2) 0.080(3) 0.020(2) 0.061(3) 0.018(2)
C20 0.041(2) 0.044(2) 0.083(3) 0.035(2) 0.032(2) 0.0187(17)
C90 0.0360(19) 0.046(2) 0.057(2) -0.0027(18) 0.0266(18) 0.0000(16)
C56 0.052(2) 0.050(2) 0.0340(19) -0.0008(16) 0.0103(17) 0.0221(19)
C57 0.060(2) 0.041(2) 0.048(2) 0.0039(17) 0.0233(19) 0.0235(19)
C9 0.041(2) 0.083(3) 0.0276(17) 0.0137(18) 0.0113(16) 0.031(2)
C62 0.040(2) 0.079(3) 0.039(2) 0.007(2) 0.0108(18) -0.003(2)
C24 0.067(3) 0.042(2) 0.084(3) 0.021(2) 0.052(3) 0.021(2)
C91 0.045(2) 0.0377(19) 0.088(3) 0.013(2) 0.041(2) 0.0159(17)
C71 0.033(2) 0.106(4) 0.065(3) 0.064(3) 0.010(2) 0.014(2)
C27 0.073(3) 0.073(3) 0.090(3) 0.058(3) 0.044(3) 0.041(3)
C29 0.044(2) 0.067(3) 0.042(2) 0.024(2) 0.0116(18) -0.0062(19)
C33 0.077(3) 0.040(2) 0.043(2) 0.0155(17) 0.019(2) -0.011(2)
C89 0.061(3) 0.116(4) 0.062(3) 0.044(3) 0.048(2) 0.036(3)
C61 0.141(5) 0.0292(18) 0.048(2) 0.0142(17) 0.054(3) 0.025(2)
C28 0.060(3) 0.108(4) 0.079(3) 0.069(3) 0.024(3) 0.032(3)
O8 0.168(5) 0.134(4) 0.166(5) 0.099(4) 0.095(4) 0.092(4)
C100 0.087(4) 0.055(3) 0.088(4) 0.026(3) 0.045(3) 0.023(3)
C95 0.095(4) 0.078(3) 0.076(3) 0.042(3) 0.032(3) 0.035(3)
C83 0.088(4) 0.130(5) 0.151(6) 0.096(5) 0.076(4) 0.085(4)
C103 0.082(4) 0.092(5) 0.193(8) 0.086(6) 0.051(5) 0.043(4)
C92 0.129(6) 0.075(4) 0.111(5) 0.055(4) 0.058(5) 0.026(4)
C101 0.116(5) 0.111(5) 0.060(3) 0.016(3) 0.040(3) 0.054(4)
C102 0.102(5) 0.265(11) 0.179(8) 0.186(9) 0.105(6) 0.117(7)
C81 0.070(4) 0.101(4) 0.153(6) 0.066(5) 0.059(4) 0.032(3)
C93 0.105(5) 0.117(6) 0.165(7) 0.085(6) 0.058(5) 0.045(5)
C94 0.157(7) 0.142(6) 0.332(13) 0.185(9) 0.167(9) 0.105(6)
C84 0.091(5) 0.101(5) 0.354(13) 0.143(7) 0.113(7) 0.057(4)
C82 0.200(11) 0.166(9) 0.204(10) 0.150(9) 0.024(8) 0.013(8)

loop_
_atom_type_symbol
_atom_type_description
_atom_type_scat_dispersion_real
_atom_type_scat_dispersion_imag
_atom_type_scat_source
C C 0.0033 0.0016 'International Tables Vol C Tables 4.2.6.8 and 6.1.1.4'
H H 0.0000 0.0000 'International Tables Vol C Tables 4.2.6.8 and 6.1.1.4'
Cu Cu 0.3201 1.2651 'International Tables Vol C Tables 4.2.6.8 and 6.1.1.4'
Na Na 0.0362 0.0249 'International Tables Vol C Tables 4.2.6.8 and 6.1.1.4'
O O 0.0106 0.0060 'International Tables Vol C Tables 4.2.6.8 and 6.1.1.4'
P P 0.1023 0.0942 'International Tables Vol C Tables 4.2.6.8 and 6.1.1.4'
S S 0.1246 0.1234 'International Tables Vol C Tables 4.2.6.8 and 6.1.1.4'
Si Si 0.0817 0.0704 'International Tables Vol C Tables 4.2.6.8 and 6.1.1.4'

loop_
_geom_angle_atom_site_label_1
_geom_angle_atom_site_label_2
_geom_angle_atom_site_label_3
_geom_angle
_geom_angle_site_symmetry_1
_geom_angle_site_symmetry_3
_geom_angle_publ_flag
S2 Cu1 S3 111.99(3) . . ?
S2 Cu1 S1 111.12(3) . . ?
S2 Cu1 Na6 58.62(3) . 2_665 ?
S3 Cu1 Na6 58.72(3) . 2_665 ?
S1 Cu1 S3 110.36(3) . . ?
S1 Cu1 Na6 150.91(3) . 2_665 ?
P1 Cu1 S2 103.05(3) . . ?
P1 Cu1 S3 111.86(3) . . ?
P1 Cu1 S1 108.22(3) . . ?
P1 Cu1 Na6 100.79(3) . 2_665 ?
S13 Cu3 S14 111.66(3) . . ?
S15 Cu3 S13 110.59(3) . . ?
S15 Cu3 S14 111.10(3) . . ?
P3 Cu3 S13 111.35(3) . . ?
P3 Cu3 S15 105.01(3) . . ?
P3 Cu3 S14 106.88(3) . . ?
S7 Cu2 S9 112.35(3) . . ?
S8 Cu2 S7 111.49(3) . . ?
S8 Cu2 S9 110.13(3) . . ?
P2 Cu2 S7 101.11(3) . . ?
P2 Cu2 S8 112.33(3) . . ?
P2 Cu2 S9 109.16(3) . . ?
Si3 S6 Na6 82.02(4) . 2_665 ?
Si2 S6 Si3 108.15(4) . . ?
Si2 S6 Na6 82.86(4) . 2_665 ?
Cu1 S2 Na6 78.31(3) . 2_665 ?
Cu1 S2 Na1 80.29(3) . . ?
Si2 S2 Cu1 100.77(3) . . ?
Si2 S2 Na6 90.23(4) . 2_665 ?
Si2 S2 Na1 84.37(4) . . ?
Na6 S2 Na1 156.52(4) 2_665 . ?
Cu2 S7 Na4 76.72(3) . . ?
Cu2 S7 Na3 77.18(3) . . ?
Si4 S7 Cu2 100.81(4) . . ?
Si4 S7 Na4 94.44(4) . . ?
Si4 S7 Na3 88.04(4) . . ?
Na3 S7 Na4 153.79(4) . . ?
Cu2 S8 Na4 76.78(3) . . ?
Cu2 S8 Na2 77.11(3) . . ?
Si5 S8 Cu2 99.72(3) . . ?
Si5 S8 Na4 92.69(4) . . ?
Si5 S8 Na2 94.65(4) . . ?
Na4 S8 Na2 153.71(4) . . ?
Si5 S10 Si4 107.13(4) . . ?
Si5 S10 Na4 81.54(3) . . ?
Si4 S10 Na4 82.54(3) . . ?
Cu1 S3 Na6 77.95(3) . 2_665 ?
Cu1 S3 Na2 76.01(3) . . ?
Si3 S3 Cu1 100.34(4) . . ?
Si3 S3 Na6 88.83(4) . 2_665 ?
Si3 S3 Na2 94.33(4) . . ?
Na6 S3 Na2 153.92(4) 2_665 . ?
Si3 S5 Si1 105.44(4) . . ?
Si3 S5 Na2 83.87(4) . . ?
Si1 S5 Na2 79.46(4) . . ?
Cu1 S1 Na1 83.38(3) . . ?
Cu1 S1 Na2 79.10(3) . . ?
Si1 S1 Cu1 100.25(4) . . ?
Si1 S1 Na1 85.82(4) . . ?
Si1 S1 Na2 93.61(4) . . ?
Na2 S1 Na1 162.09(4) . . ?
Si8 S18 Si9 106.95(4) . . ?
Si8 S18 Na4 82.50(4) . . ?
Si9 S18 Na4 85.02(4) . . ?
Si2 S4 Si1 105.59(4) . . ?
Si2 S4 Na1 86.00(4) . . ?
Si1 S4 Na1 83.34(4) . . ?
Cu3 S13 Na6 79.69(3) . . ?
Cu3 S13 Na5 76.91(4) . . ?
Si7 S13 Cu3 100.95(4) . . ?
Si7 S13 Na6 93.17(4) . . ?
Si7 S13 Na5 89.96(4) . . ?
Na5 S13 Na6 156.55(5) . . ?
Cu3 S15 Na6 77.57(3) . . ?
Cu3 S15 Na4 79.08(3) . . ?
Si9 S15 Cu3 100.82(4) . . ?
Si9 S15 Na6 90.90(4) . . ?
Si9 S15 Na4 87.61(4) . . ?
Na6 S15 Na4 155.88(4) . . ?
Cu3 S14 Na4 81.24(3) . . ?
Cu3 S14 Na5 73.56(3) . . ?
Si8 S14 Cu3 100.50(4) . . ?
Si8 S14 Na4 88.03(4) . . ?
Si8 S14 Na5 90.06(4) . . ?
Na5 S14 Na4 153.94(4) . . ?
Si8 S16 Si7 106.21(4) . . ?
Si8 S16 Na5 83.31(4) . . ?
Si7 S16 Na5 79.11(4) . . ?
Cu2 S9 Na2 77.94(3) . . ?
Cu2 S9 Na3 75.03(3) . . ?
Si6 S9 Cu2 99.84(4) . . ?
Si6 S9 Na2 95.80(4) . . ?
Si6 S9 Na3 87.80(4) . . ?
Na2 S9 Na3 152.95(4) . . ?
Si9 S17 Na6 83.03(4) . . ?
Si7 S17 Si9 107.23(4) . . ?
Si7 S17 Na6 82.29(4) . . ?
Si4 S11 Na3 81.28(4) . . ?
Si6 S11 Si4 106.70(4) . . ?
Si6 S11 Na3 83.59(4) . . ?
Si5 S12 Na2 81.46(3) . . ?
Si6 S12 Si5 105.67(4) . . ?
Si6 S12 Na2 80.75(3) . . ?
C32 P1 Cu1 117.66(12) . . ?
C31 P1 Cu1 113.86(13) . . ?
C31 P1 C32 101.8(2) . . ?
C33 P1 Cu1 117.15(14) . . ?
C33 P1 C32 101.88(19) . . ?
C33 P1 C31 102.1(2) . . ?
S6 Si3 S5 109.16(4) . . ?
S3 Si3 S6 115.21(4) . . ?
S3 Si3 S5 113.09(5) . . ?
C7 Si3 S6 101.48(10) . . ?
C7 Si3 S3 113.13(9) . . ?
C7 Si3 S5 103.57(9) . . ?
S8 Si5 S10 114.23(4) . . ?
S8 Si5 S12 114.67(4) . . ?
S12 Si5 S10 109.84(4) . . ?
C46 Si5 S8 111.09(9) . . ?
C46 Si5 S10 102.28(9) . . ?
C46 Si5 S12 103.49(10) . . ?
S6 Si2 S4 107.88(4) . . ?
S2 Si2 S6 114.15(4) . . ?
S2 Si2 S4 115.42(5) . . ?
C13 Si2 S6 101.56(9) . . ?
C13 Si2 S2 111.64(9) . . ?
C13 Si2 S4 104.93(9) . . ?
S5 Si1 S4 110.39(4) . . ?
S1 Si1 S5 115.02(4) . . ?
S1 Si1 S4 114.12(4) . . ?
C1 Si1 S5 102.44(9) . . ?
C1 Si1 S1 112.07(10) . . ?
C1 Si1 S4 101.34(9) . . ?
S14 Si8 S18 113.85(4) . . ?
S14 Si8 S16 113.49(4) . . ?
S16 Si8 S18 110.70(4) . . ?
C63 Si8 S18 103.37(9) . . ?
C63 Si8 S14 112.45(10) . . ?
C63 Si8 S16 101.90(10) . . ?
S7 Si4 S10 112.48(4) . . ?
S7 Si4 S11 113.74(4) . . ?
S11 Si4 S10 110.45(4) . . ?
C40 Si4 S7 111.65(10) . . ?
C40 Si4 S10 104.34(9) . . ?
C40 Si4 S11 103.42(9) . . ?
S15 Si9 S18 113.92(4) . . ?
S15 Si9 S17 114.33(4) . . ?
S17 Si9 S18 108.69(4) . . ?
C69 Si9 S18 104.15(11) . . ?
C69 Si9 S15 111.20(11) . . ?
C69 Si9 S17 103.57(10) . . ?
C90 P3 Cu3 116.15(12) . . ?
C90 P3 C91 103.64(19) . . ?
C90 P3 C89 101.5(2) . . ?
C91 P3 Cu3 118.84(13) . . ?
C91 P3 C89 101.9(2) . . ?
C89 P3 Cu3 112.55(14) . . ?
S9 Si6 S11 113.87(4) . . ?
S9 Si6 S12 114.02(4) . . ?
S12 Si6 S11 111.15(4) . . ?
C34 Si6 S9 113.54(10) . . ?
C34 Si6 S11 100.88(9) . . ?
C34 Si6 S12 102.04(9) . . ?
S13 Si7 S16 114.15(5) . . ?
S13 Si7 S17 112.50(4) . . ?
S17 Si7 S16 111.01(4) . . ?
C75 Si7 S13 112.99(9) . . ?
C75 Si7 S16 102.33(10) . . ?
C75 Si7 S17 102.87(10) . . ?
C60 P2 Cu2 116.78(13) . . ?
C60 P2 C62 101.9(2) . . ?
C62 P2 Cu2 113.60(13) . . ?
C61 P2 Cu2 117.77(16) . . ?
C61 P2 C60 101.56(18) . . ?
C61 P2 C62 103.0(2) . . ?
S6 Na6 Cu1 76.37(3) 2_665 2_665 ?
S6 Na6 S17 106.21(4) 2_665 . ?
S2 Na6 Cu1 43.07(2) 2_665 2_665 ?
S2 Na6 S6 70.23(3) 2_665 2_665 ?
S2 Na6 S3 83.26(3) 2_665 2_665 ?
S2 Na6 S15 125.93(4) 2_665 . ?
S2 Na6 S17 97.94(4) 2_665 . ?
S3 Na6 Cu1 43.32(2) 2_665 2_665 ?
S3 Na6 S6 70.95(3) 2_665 2_665 ?
S3 Na6 S15 112.74(4) 2_665 . ?
S3 Na6 S17 176.41(5) 2_665 . ?
S13 Na6 Cu1 147.80(4) . 2_665 ?
S13 Na6 S6 80.75(3) . 2_665 ?
S13 Na6 S2 143.91(5) . 2_665 ?
S13 Na6 S3 107.52(4) . 2_665 ?
S13 Na6 S15 82.51(3) . . ?
S13 Na6 S17 69.55(3) . . ?
S15 Na6 Cu1 118.10(4) . 2_665 ?
S15 Na6 S6 163.16(5) . 2_665 ?
S15 Na6 S17 69.31(3) . . ?
S17 Na6 Cu1 138.83(4) . 2_665 ?
S1 Na1 S2 79.43(3) . . ?
S1 Na1 S4 73.07(3) . . ?
S4 Na1 S2 71.16(3) . . ?
O2 Na1 S2 87.46(7) . . ?
O2 Na1 S1 166.05(8) . . ?
O2 Na1 S4 107.27(7) . . ?
O2 Na1 O1 86.33(8) . . ?
O1 Na1 S2 152.65(7) . . ?
O1 Na1 S1 107.51(7) . . ?
O1 Na1 S4 85.36(6) . . ?
O3 Na1 S2 122.86(8) . . ?
O3 Na1 S1 83.69(7) . . ?
O3 Na1 S4 150.42(8) . . ?
O3 Na1 O2 99.70(9) . . ?
O3 Na1 O1 84.45(9) . . ?
S7 Na4 S8 84.30(4) . . ?
S7 Na4 S10 68.67(3) . . ?
S7 Na4 S18 89.13(4) . . ?
S7 Na4 S15 118.81(4) . . ?
S7 Na4 S14 146.71(5) . . ?
S8 Na4 S10 69.57(3) . . ?
S8 Na4 S18 171.95(5) . . ?
S8 Na4 S15 116.50(4) . . ?
S8 Na4 S14 111.17(4) . . ?
S18 Na4 S10 103.69(4) . . ?
S15 Na4 S10 169.93(5) . . ?
S15 Na4 S18 70.83(3) . . ?
S14 Na4 S10 88.73(4) . . ?
S14 Na4 S18 72.28(3) . . ?
S14 Na4 S15 81.57(3) . . ?
S8 Na2 S3 110.55(4) . . ?
S8 Na2 S5 169.62(5) . . ?
S8 Na2 S12 67.56(3) . . ?
S3 Na2 S5 67.46(3) . . ?
S3 Na2 S12 166.69(4) . . ?
S5 Na2 S12 116.85(4) . . ?
S1 Na2 S8 120.71(4) . . ?
S1 Na2 S3 83.18(3) . . ?
S1 Na2 S5 69.56(3) . . ?
S1 Na2 S9 135.74(5) . . ?
S1 Na2 S12 86.73(4) . . ?
S9 Na2 S8 83.14(3) . . ?
S9 Na2 S3 125.63(5) . . ?
S9 Na2 S5 89.96(4) . . ?
S9 Na2 S12 67.65(3) . . ?
S7 Na3 S9 87.46(4) . . ?
S7 Na3 S11 74.74(3) . . ?
S7 Na3 C52 147.43(8) . . ?
S9 Na3 S11 73.43(3) . . ?
S9 Na3 C52 77.74(7) . . ?
S11 Na3 C52 126.47(8) . . ?
O5 Na3 S7 122.32(8) . . ?
O5 Na3 S9 144.66(8) . . ?
O5 Na3 S11 94.99(7) . . ?
O5 Na3 C52 83.52(10) . . ?
O4 Na3 S7 125.89(8) . . ?
O4 Na3 S9 89.58(7) . . ?
O4 Na3 S11 153.38(8) . . ?
O4 Na3 O5 87.13(9) . . ?
O4 Na3 C52 27.34(9) . . ?
S13 Na5 S14 88.49(4) . . ?
S13 Na5 S16 74.74(4) . . ?
S13 Na5 C88 159.68(9) . 2_666 ?
S14 Na5 S16 72.24(3) . . ?
S14 Na5 C88 83.91(8) . 2_666 ?
S16 Na5 C88 84.99(8) . 2_666 ?
O7 Na5 S13 95.93(8) . . ?
O7 Na5 S14 152.50(8) . . ?
O7 Na5 S16 82.75(7) . . ?
O7 Na5 C88 82.68(10) . 2_666 ?
O6 Na5 S13 119.38(9) . . ?
O6 Na5 S14 107.61(8) . . ?
O6 Na5 S16 165.82(9) . . ?
O6 Na5 O7 93.82(10) . . ?
O6 Na5 C88 80.92(10) . 2_666 ?
C26 O2 Na1 127.9(2) . . ?
C23 O2 Na1 122.0(2) . . ?
C23 O2 C26 106.0(3) . . ?
C22 O1 Na1 122.08(17) . . ?
C19 O1 Na1 132.0(2) . . ?
C19 O1 C22 105.8(2) . . ?
C59 O5 Na3 123.48(18) . . ?
C56 O5 Na3 127.42(19) . . ?
C56 O5 C59 109.0(2) . . ?
C52 O4 Na3 106.28(18) . . ?
C55 O4 Na3 147.0(2) . . ?
C55 O4 C52 103.3(2) . . ?
C88 O7 Na5 131.13(19) . . ?
C85 O7 Na5 124.5(2) . . ?
C85 O7 C88 104.3(2) . . ?
C30 O3 Na1 118.3(2) . . ?
C27 O3 Na1 127.4(2) . . ?
C27 O3 C30 110.2(3) . . ?
C81 O6 Na5 130.6(3) . . ?
C81 O6 C84 107.6(4) . . ?
C84 O6 Na5 121.8(3) . . ?
C18 C13 Si2 119.0(2) . . ?
C18 C13 C14 118.3(3) . . ?
C14 C13 Si2 122.7(2) . . ?
C47 C46 Si5 123.2(2) . . ?
C51 C46 Si5 119.5(2) . . ?
C51 C46 C47 117.3(3) . . ?
C12 C7 Si3 121.4(2) . . ?
C12 C7 C8 116.2(3) . . ?
C8 C7 Si3 122.4(2) . . ?
C41 C40 Si4 123.8(2) . . ?
C45 C40 Si4 118.3(2) . . ?
C45 C40 C41 117.9(3) . . ?
C41 C42 H42 119.8 . . ?
C43 C42 H42 119.8 . . ?
C43 C42 C41 120.3(3) . . ?
C75 C76 H76 119.3 . . ?
C77 C76 H76 119.3 . . ?
C77 C76 C75 121.4(3) . . ?
C74 C69 Si9 122.8(3) . . ?
C70 C69 Si9 119.8(3) . . ?
C70 C69 C74 117.4(3) . . ?
C35 C34 Si6 120.9(2) . . ?
C35 C34 C39 117.3(3) . . ?
C39 C34 Si6 121.8(2) . . ?
C13 C18 H18 119.5 . . ?
C13 C18 C17 121.1(3) . . ?
C17 C18 H18 119.5 . . ?
C15 C16 H16 120.0 . . ?
C15 C16 C17 120.1(3) . . ?
C17 C16 H16 120.0 . . ?
C68 C63 Si8 121.3(2) . . ?
C64 C63 Si8 121.1(2) . . ?
C64 C63 C68 117.6(3) . . ?
C40 C41 C42 120.6(3) . . ?
C40 C41 H41 119.7 . . ?
C42 C41 H41 119.7 . . ?
C1 C6 H6 119.3 . . ?
C5 C6 H6 119.3 . . ?
C5 C6 C1 121.3(3) . . ?
C1 C2 H2 119.7 . . ?
C3 C2 H2 119.7 . . ?
C3 C2 C1 120.6(3) . . ?
C6 C1 Si1 121.1(2) . . ?
C2 C1 Si1 120.8(2) . . ?
C2 C1 C6 118.1(3) . . ?
C40 C45 H45 119.4 . . ?
C44 C45 C40 121.1(3) . . ?
C44 C45 H45 119.4 . . ?
C46 C47 H47 119.4 . . ?
C48 C47 C46 121.3(3) . . ?
C48 C47 H47 119.4 . . ?
C76 C75 Si7 120.0(2) . . ?
C76 C75 C80 117.1(3) . . ?
C80 C75 Si7 122.9(2) . . ?
C13 C14 H14 119.7 . . ?
C15 C14 C13 120.6(3) . . ?
C15 C14 H14 119.7 . . ?
C16 C15 C14 120.2(3) . . ?
C16 C15 H15 119.9 . . ?
C14 C15 H15 119.9 . . ?
C18 C17 H17 120.1 . . ?
C16 C17 C18 119.8(3) . . ?
C16 C17 H17 120.1 . . ?
C34 C35 H35 119.5 . . ?
C36 C35 C34 121.1(3) . . ?
C36 C35 H35 119.5 . . ?
C46 C51 H51 119.4 . . ?
C50 C51 C46 121.2(3) . . ?
C50 C51 H51 119.4 . . ?
C103 O10 C100 108.9(5) . . ?
C63 C68 H68 119.7 . . ?
C67 C68 C63 120.7(3) . . ?
C67 C68 H68 119.7 . . ?
C63 C64 H64 119.3 . . ?
C63 C64 C65 121.3(3) . . ?
C65 C64 H64 119.3 . . ?
O1 C22 H22A 110.5 . . ?
O1 C22 H22B 110.5 . . ?
O1 C22 C21 106.0(2) . . ?
H22A C22 H22B 108.7 . . ?
C21 C22 H22A 110.5 . . ?
C21 C22 H22B 110.5 . . ?
C35 C36 H36 119.8 . . ?
C37 C36 C35 120.5(3) . . ?
C37 C36 H36 119.8 . . ?
C34 C39 H39 119.3 . . ?
C38 C39 C34 121.5(3) . . ?
C38 C39 H39 119.3 . . ?
C36 C37 H37 120.2 . . ?
C38 C37 C36 119.7(3) . . ?
C38 C37 H37 120.2 . . ?
C77 C78 H78 120.3 . . ?
C79 C78 H78 120.3 . . ?
C79 C78 C77 119.4(3) . . ?
C2 C3 H3 119.9 . . ?
C4 C3 C2 120.3(3) . . ?
C4 C3 H3 119.9 . . ?
C76 C77 H77 119.8 . . ?
C78 C77 C76 120.5(3) . . ?
C78 C77 H77 119.8 . . ?
C64 C65 H65 120.0 . . ?
C66 C65 C64 120.0(3) . . ?
C66 C65 H65 120.0 . . ?
H58A C58 H58B 109.3 . . ?
C59 C58 H58A 111.4 . . ?
C59 C58 H58B 111.4 . . ?
C59 C58 C57 101.7(3) . . ?
C57 C58 H58A 111.4 . . ?
C57 C58 H58B 111.4 . . ?
C42 C43 H43 120.0 . . ?
C42 C43 C44 120.0(3) . . ?
C44 C43 H43 120.0 . . ?
O5 C59 C58 106.2(3) . . ?
O5 C59 H59A 110.5 . . ?
O5 C59 H59B 110.5 . . ?
C58 C59 H59A 110.5 . . ?
C58 C59 H59B 110.5 . . ?
H59A C59 H59B 108.7 . . ?
C11 C10 H10 120.4 . . ?
C9 C10 H10 120.4 . . ?
C9 C10 C11 119.1(3) . . ?
C45 C44 H44 120.0 . . ?
C43 C44 C45 120.0(3) . . ?
C43 C44 H44 120.0 . . ?
C6 C5 H5 120.1 . . ?
C6 C5 C4 119.7(3) . . ?
C4 C5 H5 120.1 . . ?
C39 C38 H38 120.0 . . ?
C37 C38 C39 120.0(3) . . ?
C37 C38 H38 120.0 . . ?
C65 C66 H66 120.1 . . ?
C65 C66 C67 119.9(3) . . ?
C67 C66 H66 120.1 . . ?
C69 C74 H74 119.6 . . ?
C69 C74 C73 120.7(4) . . ?
C73 C74 H74 119.6 . . ?
C74 C73 H73 120.2 . . ?
C72 C73 C74 119.6(4) . . ?
C72 C73 H73 120.2 . . ?
C3 C4 C5 120.0(3) . . ?
C3 C4 H4 120.0 . . ?
C5 C4 H4 120.0 . . ?
C51 C50 H50 119.7 . . ?
C49 C50 C51 120.5(3) . . ?
C49 C50 H50 119.7 . . ?
C47 C48 H48 119.8 . . ?
C49 C48 C47 120.4(3) . . ?
C49 C48 H48 119.8 . . ?
C7 C12 H12 119.0 . . ?
C7 C12 C11 122.0(3) . . ?
C11 C12 H12 119.0 . . ?
C75 C80 H80 119.4 . . ?
C79 C80 C75 121.2(3) . . ?
C79 C80 H80 119.4 . . ?
C78 C79 C80 120.5(3) . . ?
C78 C79 H79 119.7 . . ?
C80 C79 H79 119.7 . . ?
H86A C86 H86B 108.9 . . ?
C87 C86 H86A 110.8 . . ?
C87 C86 H86B 110.8 . . ?
C85 C86 H86A 110.8 . . ?
C85 C86 H86B 110.8 . . ?
C85 C86 C87 104.8(3) . . ?
C68 C67 H67 119.7 . . ?
C66 C67 C68 120.5(3) . . ?
C66 C67 H67 119.7 . . ?
C22 C21 H21A 111.2 . . ?
C22 C21 H21B 111.2 . . ?
C22 C21 C20 103.0(3) . . ?
H21A C21 H21B 109.1 . . ?
C20 C21 H21A 111.2 . . ?
C20 C21 H21B 111.2 . . ?
C50 C49 H49 120.3 . . ?
C48 C49 C50 119.3(3) . . ?
C48 C49 H49 120.3 . . ?
O2 C26 H26A 110.3 . . ?
O2 C26 H26B 110.3 . . ?
O2 C26 C25 107.1(3) . . ?
H26A C26 H26B 108.6 . . ?
C25 C26 H26A 110.3 . . ?
C25 C26 H26B 110.3 . . ?
O4 C52 H52B 110.9 . . ?
O4 C52 H52A 110.9 . . ?
O4 C52 C53 104.1(3) . . ?
H52B C52 H52A 109.0 . . ?
C53 C52 H52B 110.9 . . ?
C53 C52 H52A 110.9 . . ?
H54A C54 H54B 108.8 . . ?
C55 C54 H54A 110.7 . . ?
C55 C54 H54B 110.7 . . ?
C55 C54 C53 105.0(3) . . ?
C53 C54 H54A 110.7 . . ?
C53 C54 H54B 110.7 . . ?
P2 C60 H60A 109.5 . . ?
P2 C60 H60B 109.5 . . ?
P2 C60 H60C 109.5 . . ?
H60A C60 H60B 109.5 . . ?
H60A C60 H60C 109.5 . . ?
H60B C60 H60C 109.5 . . ?
C26 C25 H25A 110.6 . . ?
C26 C25 H25B 110.6 . . ?
H25A C25 H25B 108.8 . . ?
C24 C25 C26 105.6(3) . . ?
C24 C25 H25A 110.6 . . ?
C24 C25 H25B 110.6 . . ?
C73 C72 H72 119.9 . . ?
C71 C72 C73 120.3(4) . . ?
C71 C72 H72 119.9 . . ?
C69 C70 H70 119.3 . . ?
C71 C70 C69 121.4(4) . . ?
C71 C70 H70 119.3 . . ?
P1 C32 H32A 109.5 . . ?
P1 C32 H32B 109.5 . . ?
P1 C32 H32C 109.5 . . ?
H32A C32 H32B 109.5 . . ?
H32A C32 H32C 109.5 . . ?
H32B C32 H32C 109.5 . . ?
O7 C88 H88A 110.5 . . ?
O7 C88 H88B 110.5 . . ?
O7 C88 C87 106.3(3) . . ?
H88A C88 H88B 108.7 . . ?
C87 C88 H88A 110.5 . . ?
C87 C88 H88B 110.5 . . ?
O4 C55 C54 104.9(3) . . ?
O4 C55 H55A 110.8 . . ?
O4 C55 H55B 110.8 . . ?
C54 C55 H55A 110.8 . . ?
C54 C55 H55B 110.8 . . ?
H55A C55 H55B 108.9 . . ?
C7 C8 H8 119.2 . . ?
C7 C8 C9 121.5(3) . . ?
C9 C8 H8 119.2 . . ?
O3 C30 H30A 110.7 . . ?
O3 C30 H30B 110.7 . . ?
O3 C30 C29 105.4(3) . . ?
H30A C30 H30B 108.8 . . ?
C29 C30 H30A 110.7 . . ?
C29 C30 H30B 110.7 . . ?
C10 C11 C12 120.5(3) . . ?
C10 C11 H11 119.8 . . ?
C12 C11 H11 119.8 . . ?
C52 C53 C54 103.1(3) . . ?
C52 C53 H53A 111.1 . . ?
C52 C53 H53B 111.1 . . ?
C54 C53 H53A 111.1 . . ?
C54 C53 H53B 111.1 . . ?
H53A C53 H53B 109.1 . . ?
P1 C31 H31A 109.5 . . ?
P1 C31 H31B 109.5 . . ?
P1 C31 H31C 109.5 . . ?
H31A C31 H31B 109.5 . . ?
H31A C31 H31C 109.5 . . ?
H31B C31 H31C 109.5 . . ?
C86 C87 H87A 110.9 . . ?
C86 C87 H87B 110.9 . . ?
C88 C87 C86 104.5(3) . . ?
C88 C87 H87A 110.9 . . ?
C88 C87 H87B 110.9 . . ?
H87A C87 H87B 108.9 . . ?
O7 C85 C86 106.6(3) . . ?
O7 C85 H85A 110.4 . . ?
O7 C85 H85B 110.4 . . ?
C86 C85 H85A 110.4 . . ?
C86 C85 H85B 110.4 . . ?
H85A C85 H85B 108.6 . . ?
O1 C19 H19A 110.1 . . ?
O1 C19 H19B 110.1 . . ?
O1 C19 C20 108.2(3) . . ?
H19A C19 H19B 108.4 . . ?
C20 C19 H19A 110.1 . . ?
C20 C19 H19B 110.1 . . ?
O2 C23 H23A 110.0 . . ?
O2 C23 H23B 110.0 . . ?
O2 C23 C24 108.7(3) . . ?
H23A C23 H23B 108.3 . . ?
C24 C23 H23A 110.0 . . ?
C24 C23 H23B 110.0 . . ?
C21 C20 H20A 110.5 . . ?
C21 C20 H20B 110.5 . . ?
C19 C20 C21 106.3(3) . . ?
C19 C20 H20A 110.5 . . ?
C19 C20 H20B 110.5 . . ?
H20A C20 H20B 108.7 . . ?
P3 C90 H90A 109.5 . . ?
P3 C90 H90B 109.5 . . ?
P3 C90 H90C 109.5 . . ?
H90A C90 H90B 109.5 . . ?
H90A C90 H90C 109.5 . . ?
H90B C90 H90C 109.5 . . ?
O5 C56 H56A 110.5 . . ?
O5 C56 H56B 110.5 . . ?
O5 C56 C57 106.2(3) . . ?
H56A C56 H56B 108.7 . . ?
C57 C56 H56A 110.5 . . ?
C57 C56 H56B 110.5 . . ?
C58 C57 C56 103.1(3) . . ?
C58 C57 H57A 111.2 . . ?
C58 C57 H57B 111.2 . . ?
C56 C57 H57A 111.2 . . ?
C56 C57 H57B 111.2 . . ?
H57A C57 H57B 109.1 . . ?
C10 C9 C8 120.6(3) . . ?
C10 C9 H9 119.7 . . ?
C8 C9 H9 119.7 . . ?
P2 C62 H62A 109.5 . . ?
P2 C62 H62B 109.5 . . ?
P2 C62 H62C 109.5 . . ?
H62A C62 H62B 109.5 . . ?
H62A C62 H62C 109.5 . . ?
H62B C62 H62C 109.5 . . ?
C25 C24 H24A 111.0 . . ?
C25 C24 H24B 111.0 . . ?
C23 C24 C25 103.7(3) . . ?
C23 C24 H24A 111.0 . . ?
C23 C24 H24B 111.0 . . ?
H24A C24 H24B 109.0 . . ?
P3 C91 H91A 109.5 . . ?
P3 C91 H91B 109.5 . . ?
P3 C91 H91C 109.5 . . ?
H91A C91 H91B 109.5 . . ?
H91A C91 H91C 109.5 . . ?
H91B C91 H91C 109.5 . . ?
C72 C71 C70 120.6(4) . . ?
C72 C71 H71 119.7 . . ?
C70 C71 H71 119.7 . . ?
O3 C27 H27A 110.9 . . ?
O3 C27 H27B 110.9 . . ?
O3 C27 C28 104.4(4) . . ?
H27A C27 H27B 108.9 . . ?
C28 C27 H27A 110.9 . . ?
C28 C27 H27B 110.9 . . ?
C30 C29 H29A 111.4 . . ?
C30 C29 H29B 111.4 . . ?
C30 C29 C28 101.8(3) . . ?
H29A C29 H29B 109.3 . . ?
C28 C29 H29A 111.4 . . ?
C28 C29 H29B 111.4 . . ?
P1 C33 H33A 109.5 . . ?
P1 C33 H33B 109.5 . . ?
P1 C33 H33C 109.5 . . ?
H33A C33 H33B 109.5 . . ?
H33A C33 H33C 109.5 . . ?
H33B C33 H33C 109.5 . . ?
P3 C89 H89A 109.5 . . ?
P3 C89 H89B 109.5 . . ?
P3 C89 H89C 109.5 . . ?
H89A C89 H89B 109.5 . . ?
H89A C89 H89C 109.5 . . ?
H89B C89 H89C 109.5 . . ?
P2 C61 H61A 109.5 . . ?
P2 C61 H61B 109.5 . . ?
P2 C61 H61C 109.5 . . ?
H61A C61 H61B 109.5 . . ?
H61A C61 H61C 109.5 . . ?
H61B C61 H61C 109.5 . . ?
C27 C28 C29 101.6(3) . . ?
C27 C28 H28A 111.4 . . ?
C27 C28 H28B 111.4 . . ?
C29 C28 H28A 111.4 . . ?
C29 C28 H28B 111.4 . . ?
H28A C28 H28B 109.3 . . ?
C95 O8 C92 106.8(5) . . ?
O10 C100 H10A 109.9 . . ?
O10 C100 H10B 109.9 . . ?
O10 C100 C101 109.0(4) . . ?
H10A C100 H10B 108.3 . . ?
C101 C100 H10A 109.9 . . ?
C101 C100 H10B 109.9 . . ?
O8 C95 H95A 110.9 . . ?
O8 C95 H95B 110.9 . . ?
O8 C95 C94 104.0(5) . . ?
H95A C95 H95B 109.0 . . ?
C94 C95 H95A 110.9 . . ?
C94 C95 H95B 110.9 . . ?
H83A C83 H83B 109.8 . . ?
C84 C83 H83A 112.1 . . ?
C84 C83 H83B 112.1 . . ?
C82 C83 H83A 112.1 . . ?
C82 C83 H83B 112.1 . . ?
C82 C83 C84 98.3(6) . . ?
O10 C103 H10C 109.7 . . ?
O10 C103 H10D 109.7 . . ?
O10 C103 C102 109.9(6) . . ?
H10C C103 H10D 108.2 . . ?
C102 C103 H10C 109.7 . . ?
C102 C103 H10D 109.7 . . ?
O8 C92 H92A 110.2 . . ?
O8 C92 H92B 110.2 . . ?
O8 C92 C93 107.5(5) . . ?
H92A C92 H92B 108.5 . . ?
C93 C92 H92A 110.2 . . ?
C93 C92 H92B 110.2 . . ?
C100 C101 H10E 111.4 . . ?
C100 C101 H10F 111.4 . . ?
C100 C101 C102 102.1(5) . . ?
H10E C101 H10F 109.2 . . ?
C102 C101 H10E 111.4 . . ?
C102 C101 H10F 111.4 . . ?
C103 C102 C101 102.1(5) . . ?
C103 C102 H10G 111.4 . . ?
C103 C102 H10H 111.4 . . ?
C101 C102 H10G 111.4 . . ?
C101 C102 H10H 111.4 . . ?
H10G C102 H10H 109.2 . . ?
O6 C81 H81A 111.0 . . ?
O6 C81 H81B 111.0 . . ?
H81A C81 H81B 109.0 . . ?
C82 C81 O6 103.8(6) . . ?
C82 C81 H81A 111.0 . . ?
C82 C81 H81B 111.0 . . ?
C92 C93 H93A 110.8 . . ?
C92 C93 H93B 110.8 . . ?
H93A C93 H93B 108.9 . . ?
C94 C93 C92 104.6(6) . . ?
C94 C93 H93A 110.8 . . ?
C94 C93 H93B 110.8 . . ?
C95 C94 H94A 109.1 . . ?
C95 C94 H94B 109.1 . . ?
C93 C94 C95 112.4(6) . . ?
C93 C94 H94A 109.1 . . ?
C93 C94 H94B 109.1 . . ?
H94A C94 H94B 107.9 . . ?
O6 C84 C83 106.5(5) . . ?
O6 C84 H84A 110.4 . . ?
O6 C84 H84B 110.4 . . ?
C83 C84 H84A 110.4 . . ?
C83 C84 H84B 110.4 . . ?
H84A C84 H84B 108.6 . . ?
C83 C82 H82A 110.1 . . ?
C83 C82 H82B 110.1 . . ?
C81 C82 C83 108.1(8) . . ?
C81 C82 H82A 110.1 . . ?
C81 C82 H82B 110.1 . . ?
H82A C82 H82B 108.4 . . ?

loop_
_geom_bond_atom_site_label_1
_geom_bond_atom_site_label_2
_geom_bond_distance
_geom_bond_site_symmetry_2
_geom_bond_publ_flag
Cu1 S2 2.3621(8) . ?
Cu1 S3 2.3766(8) . ?
Cu1 S1 2.3639(8) . ?
Cu1 P1 2.2355(8) . ?
Cu1 Na6 3.3873(12) 2_665 ?
Cu3 S13 2.3694(8) . ?
Cu3 S15 2.3541(8) . ?
Cu3 S14 2.3747(8) . ?
Cu3 P3 2.2362(8) . ?
Cu2 S7 2.3750(8) . ?
Cu2 S8 2.3589(8) . ?
Cu2 S9 2.3856(8) . ?
Cu2 P2 2.2344(9) . ?
S6 Si3 2.1486(10) . ?
S6 Si2 2.1477(10) . ?
S6 Na6 3.1769(13) 2_665 ?
S2 Si2 2.0587(10) . ?
S2 Na6 2.9532(14) 2_665 ?
S2 Na1 3.1203(14) . ?
S7 Si4 2.0648(10) . ?
S7 Na4 2.9110(13) . ?
S7 Na3 2.8097(14) . ?
S8 Si5 2.0782(10) . ?
S8 Na4 2.9196(14) . ?
S8 Na2 2.9607(14) . ?
S10 Si5 2.1579(10) . ?
S10 Si4 2.1609(10) . ?
S10 Na4 3.2933(14) . ?
S3 Si3 2.0744(10) . ?
S3 Na6 2.9602(14) 2_665 ?
S3 Na2 3.0012(14) . ?
S5 Si3 2.1568(10) . ?
S5 Si1 2.1570(10) . ?
S5 Na2 3.3367(14) . ?
S1 Si1 2.0586(10) . ?
S1 Na1 2.9773(14) . ?
S1 Na2 2.8591(14) . ?
S18 Si8 2.1610(10) . ?
S18 Si9 2.1630(11) . ?
S18 Na4 3.0804(14) . ?
S4 Si2 2.1525(10) . ?
S4 Si1 2.1781(10) . ?
S4 Na1 2.9964(14) . ?
S13 Si7 2.0662(10) . ?
S13 Na6 2.8875(14) . ?
S13 Na5 2.7281(15) . ?
S15 Si9 2.0691(11) . ?
S15 Na6 3.0001(13) . ?
S15 Na4 3.0423(14) . ?
S14 Si8 2.0686(10) . ?
S14 Na4 2.9255(14) . ?
S14 Na5 2.8947(15) . ?
S16 Si8 2.1569(11) . ?
S16 Si7 2.1575(11) . ?
S16 Na5 3.0938(15) . ?
S9 Si6 2.0670(10) . ?
S9 Na2 2.9010(13) . ?
S9 Na3 2.9105(14) . ?
S17 Si9 2.1609(10) . ?
S17 Si7 2.1521(10) . ?
S17 Na6 3.2413(14) . ?
S11 Si4 2.1588(10) . ?
S11 Si6 2.1587(10) . ?
S11 Na3 3.0123(14) . ?
S12 Si5 2.1527(11) . ?
S12 Si6 2.1514(10) . ?
S12 Na2 3.4102(14) . ?
P1 C32 1.815(3) . ?
P1 C31 1.813(4) . ?
P1 C33 1.806(4) . ?
Si3 C7 1.879(3) . ?
Si5 C46 1.876(3) . ?
Si2 C13 1.892(3) . ?
Si1 C1 1.874(3) . ?
Si8 C63 1.873(3) . ?
Si4 C40 1.876(3) . ?
Si9 C69 1.871(3) . ?
P3 C90 1.800(4) . ?
P3 C91 1.806(4) . ?
P3 C89 1.840(4) . ?
Si6 C34 1.878(3) . ?
Si7 C75 1.876(3) . ?
P2 C60 1.809(3) . ?
P2 C62 1.839(4) . ?
P2 C61 1.801(4) . ?
Na1 O2 2.337(2) . ?
Na1 O1 2.392(2) . ?
Na1 O3 2.325(3) . ?
Na3 O5 2.301(2) . ?
Na3 O4 2.294(2) . ?
Na3 C52 3.041(3) . ?
Na5 O7 2.336(3) . ?
Na5 O6 2.303(3) . ?
Na5 C88 3.112(4) 2_666 ?
O2 C26 1.444(4) . ?
O2 C23 1.435(4) . ?
O1 C22 1.437(4) . ?
O1 C19 1.428(4) . ?
O5 C59 1.451(4) . ?
O5 C56 1.448(4) . ?
O4 C52 1.455(4) . ?
O4 C55 1.436(4) . ?
O7 C88 1.449(4) . ?
O7 C85 1.431(4) . ?
O3 C30 1.446(4) . ?
O3 C27 1.413(5) . ?
O6 C81 1.387(6) . ?
O6 C84 1.410(6) . ?
C13 C18 1.385(4) . ?
C13 C14 1.397(4) . ?
C46 C47 1.395(4) . ?
C46 C51 1.392(4) . ?
C7 C12 1.381(4) . ?
C7 C8 1.387(4) . ?
C40 C41 1.398(4) . ?
C40 C45 1.394(4) . ?
C42 H42 0.9500 . ?
C42 C41 1.401(4) . ?
C42 C43 1.367(5) . ?
C76 H76 0.9500 . ?
C76 C75 1.393(4) . ?
C76 C77 1.383(4) . ?
C69 C74 1.399(5) . ?
C69 C70 1.393(5) . ?
C34 C35 1.399(4) . ?
C34 C39 1.399(4) . ?
C18 H18 0.9500 . ?
C18 C17 1.389(4) . ?
C16 H16 0.9500 . ?
C16 C15 1.378(4) . ?
C16 C17 1.379(5) . ?
C63 C68 1.405(4) . ?
C63 C64 1.392(4) . ?
C41 H41 0.9500 . ?
C6 H6 0.9500 . ?
C6 C1 1.402(4) . ?
C6 C5 1.383(4) . ?
C2 H2 0.9500 . ?
C2 C1 1.397(4) . ?
C2 C3 1.393(4) . ?
C45 H45 0.9500 . ?
C45 C44 1.390(4) . ?
C47 H47 0.9500 . ?
C47 C48 1.390(4) . ?
C75 C80 1.398(4) . ?
C14 H14 0.9500 . ?
C14 C15 1.386(4) . ?
C15 H15 0.9500 . ?
C17 H17 0.9500 . ?
C35 H35 0.9500 . ?
C35 C36 1.385(4) . ?
C51 H51 0.9500 . ?
C51 C50 1.386(4) . ?
O10 C100 1.369(5) . ?
O10 C103 1.336(7) . ?
C68 H68 0.9500 . ?
C68 C67 1.385(4) . ?
C64 H64 0.9500 . ?
C64 C65 1.393(4) . ?
C22 H22A 0.9900 . ?
C22 H22B 0.9900 . ?
C22 C21 1.521(4) . ?
C36 H36 0.9500 . ?
C36 C37 1.382(5) . ?
C39 H39 0.9500 . ?
C39 C38 1.389(4) . ?
C37 H37 0.9500 . ?
C37 C38 1.377(5) . ?
C78 H78 0.9500 . ?
C78 C77 1.376(5) . ?
C78 C79 1.371(5) . ?
C3 H3 0.9500 . ?
C3 C4 1.383(5) . ?
C77 H77 0.9500 . ?
C65 H65 0.9500 . ?
C65 C66 1.373(5) . ?
C58 H58A 0.9900 . ?
C58 H58B 0.9900 . ?
C58 C59 1.514(4) . ?
C58 C57 1.518(5) . ?
C43 H43 0.9500 . ?
C43 C44 1.384(5) . ?
C59 H59A 0.9900 . ?
C59 H59B 0.9900 . ?
C10 H10 0.9500 . ?
C10 C11 1.360(5) . ?
C10 C9 1.357(5) . ?
C44 H44 0.9500 . ?
C5 H5 0.9500 . ?
C5 C4 1.388(5) . ?
C38 H38 0.9500 . ?
C66 H66 0.9500 . ?
C66 C67 1.380(5) . ?
C74 H74 0.9500 . ?
C74 C73 1.407(5) . ?
C73 H73 0.9500 . ?
C73 C72 1.380(6) . ?
C4 H4 0.9500 . ?
C50 H50 0.9500 . ?
C50 C49 1.380(5) . ?
C48 H48 0.9500 . ?
C48 C49 1.369(5) . ?
C12 H12 0.9500 . ?
C12 C11 1.385(5) . ?
C80 H80 0.9500 . ?
C80 C79 1.386(5) . ?
C79 H79 0.9500 . ?
C86 H86A 0.9900 . ?
C86 H86B 0.9900 . ?
C86 C87 1.512(5) . ?
C86 C85 1.512(5) . ?
C67 H67 0.9500 . ?
C21 H21A 0.9900 . ?
C21 H21B 0.9900 . ?
C21 C20 1.527(5) . ?
C49 H49 0.9500 . ?
C26 H26A 0.9900 . ?
C26 H26B 0.9900 . ?
C26 C25 1.508(5) . ?
C52 H52B 0.9900 . ?
C52 H52A 0.9900 . ?
C52 C53 1.519(5) . ?
C54 H54A 0.9900 . ?
C54 H54B 0.9900 . ?
C54 C55 1.511(5) . ?
C54 C53 1.531(5) . ?
C60 H60A 0.9800 . ?
C60 H60B 0.9800 . ?
C60 H60C 0.9800 . ?
C25 H25A 0.9900 . ?
C25 H25B 0.9900 . ?
C25 C24 1.506(5) . ?
C72 H72 0.9500 . ?
C72 C71 1.357(7) . ?
C70 H70 0.9500 . ?
C70 C71 1.387(5) . ?
C32 H32A 0.9800 . ?
C32 H32B 0.9800 . ?
C32 H32C 0.9800 . ?
C88 H88A 0.9900 . ?
C88 H88B 0.9900 . ?
C88 C87 1.509(5) . ?
C55 H55A 0.9900 . ?
C55 H55B 0.9900 . ?
C8 H8 0.9500 . ?
C8 C9 1.390(5) . ?
C30 H30A 0.9900 . ?
C30 H30B 0.9900 . ?
C30 C29 1.490(5) . ?
C11 H11 0.9500 . ?
C53 H53A 0.9900 . ?
C53 H53B 0.9900 . ?
C31 H31A 0.9800 . ?
C31 H31B 0.9800 . ?
C31 H31C 0.9800 . ?
C87 H87A 0.9900 . ?
C87 H87B 0.9900 . ?
C85 H85A 0.9900 . ?
C85 H85B 0.9900 . ?
C19 H19A 0.9900 . ?
C19 H19B 0.9900 . ?
C19 C20 1.459(5) . ?
C23 H23A 0.9900 . ?
C23 H23B 0.9900 . ?
C23 C24 1.443(5) . ?
C20 H20A 0.9900 . ?
C20 H20B 0.9900 . ?
C90 H90A 0.9800 . ?
C90 H90B 0.9800 . ?
C90 H90C 0.9800 . ?
C56 H56A 0.9900 . ?
C56 H56B 0.9900 . ?
C56 C57 1.519(5) . ?
C57 H57A 0.9900 . ?
C57 H57B 0.9900 . ?
C9 H9 0.9500 . ?
C62 H62A 0.9800 . ?
C62 H62B 0.9800 . ?
C62 H62C 0.9800 . ?
C24 H24A 0.9900 . ?
C24 H24B 0.9900 . ?
C91 H91A 0.9800 . ?
C91 H91B 0.9800 . ?
C91 H91C 0.9800 . ?
C71 H71 0.9500 . ?
C27 H27A 0.9900 . ?
C27 H27B 0.9900 . ?
C27 C28 1.509(7) . ?
C29 H29A 0.9900 . ?
C29 H29B 0.9900 . ?
C29 C28 1.509(7) . ?
C33 H33A 0.9800 . ?
C33 H33B 0.9800 . ?
C33 H33C 0.9800 . ?
C89 H89A 0.9800 . ?
C89 H89B 0.9800 . ?
C89 H89C 0.9800 . ?
C61 H61A 0.9800 . ?
C61 H61B 0.9800 . ?
C61 H61C 0.9800 . ?
C28 H28A 0.9900 . ?
C28 H28B 0.9900 . ?
O8 C95 1.424(6) . ?
O8 C92 1.450(8) . ?
C100 H10A 0.9900 . ?
C100 H10B 0.9900 . ?
C100 C101 1.471(7) . ?
C95 H95A 0.9900 . ?
C95 H95B 0.9900 . ?
C95 C94 1.436(8) . ?
C83 H83A 0.9900 . ?
C83 H83B 0.9900 . ?
C83 C84 1.509(8) . ?
C83 C82 1.414(10) . ?
C103 H10C 0.9900 . ?
C103 H10D 0.9900 . ?
C103 C102 1.437(10) . ?
C92 H92A 0.9900 . ?
C92 H92B 0.9900 . ?
C92 C93 1.463(8) . ?
C101 H10E 0.9900 . ?
C101 H10F 0.9900 . ?
C101 C102 1.500(10) . ?
C102 H10G 0.9900 . ?
C102 H10H 0.9900 . ?
C81 H81A 0.9900 . ?
C81 H81B 0.9900 . ?
C81 C82 1.381(10) . ?
C93 H93A 0.9900 . ?
C93 H93B 0.9900 . ?
C93 C94 1.382(9) . ?
C94 H94A 0.9900 . ?
C94 H94B 0.9900 . ?
C84 H84A 0.9900 . ?
C84 H84B 0.9900 . ?
C82 H82A 0.9900 . ?
C82 H82B 0.9900 . ?

loop_
_geom_torsion_atom_site_label_1
_geom_torsion_atom_site_label_2
_geom_torsion_atom_site_label_3
_geom_torsion_atom_site_label_4
_geom_torsion
_geom_torsion_site_symmetry_1
_geom_torsion_site_symmetry_2
_geom_torsion_site_symmetry_3
_geom_torsion_site_symmetry_4
_geom_torsion_publ_flag
S6 Si3 C7 C12 -162.5(2) . . . . ?
S6 Si3 C7 C8 19.2(3) . . . . ?
S6 Si2 C13 C18 -99.2(2) . . . . ?
S6 Si2 C13 C14 78.6(3) . . . . ?
S2 Si2 C13 C18 22.8(3) . . . . ?
S2 Si2 C13 C14 -159.4(2) . . . . ?
S7 Si4 C40 C41 -128.9(2) . . . . ?
S7 Si4 C40 C45 50.7(2) . . . . ?
S8 Si5 C46 C47 109.4(2) . . . . ?
S8 Si5 C46 C51 -67.8(3) . . . . ?
S10 Si5 C46 C47 -128.3(2) . . . . ?
S10 Si5 C46 C51 54.4(2) . . . . ?
S10 Si4 C40 C41 109.4(2) . . . . ?
S10 Si4 C40 C45 -71.0(2) . . . . ?
S3 Si3 C7 C12 73.5(3) . . . . ?
S3 Si3 C7 C8 -104.8(3) . . . . ?
S5 Si3 C7 C12 -49.3(3) . . . . ?
S5 Si3 C7 C8 132.4(3) . . . . ?
S5 Si1 C1 C6 -64.4(2) . . . . ?
S5 Si1 C1 C2 116.3(2) . . . . ?
S1 Si1 C1 C6 171.7(2) . . . . ?
S1 Si1 C1 C2 -7.6(3) . . . . ?
S18 Si8 C63 C68 75.5(3) . . . . ?
S18 Si8 C63 C64 -103.8(2) . . . . ?
S18 Si9 C69 C74 -44.5(3) . . . . ?
S18 Si9 C69 C70 136.1(3) . . . . ?
S4 Si2 C13 C18 148.5(2) . . . . ?
S4 Si2 C13 C14 -33.7(3) . . . . ?
S4 Si1 C1 C6 49.7(2) . . . . ?
S4 Si1 C1 C2 -129.6(2) . . . . ?
S13 Si7 C75 C76 -29.5(3) . . . . ?
S13 Si7 C75 C80 152.0(3) . . . . ?
S15 Si9 C69 C74 -167.6(2) . . . . ?
S15 Si9 C69 C70 12.9(3) . . . . ?
S14 Si8 C63 C68 -161.3(2) . . . . ?
S14 Si8 C63 C64 19.4(3) . . . . ?
S16 Si8 C63 C68 -39.4(3) . . . . ?
S16 Si8 C63 C64 141.3(2) . . . . ?
S16 Si7 C75 C76 -152.7(2) . . . . ?
S16 Si7 C75 C80 28.7(3) . . . . ?
S9 Si6 C34 C35 -15.7(3) . . . . ?
S9 Si6 C34 C39 165.3(2) . . . . ?
S17 Si9 C69 C74 69.1(3) . . . . ?
S17 Si9 C69 C70 -110.3(3) . . . . ?
S17 Si7 C75 C76 92.1(2) . . . . ?
S17 Si7 C75 C80 -86.5(3) . . . . ?
S11 Si4 C40 C41 -6.2(3) . . . . ?
S11 Si4 C40 C45 173.4(2) . . . . ?
S11 Si6 C34 C35 -137.9(2) . . . . ?
S11 Si6 C34 C39 43.1(2) . . . . ?
S12 Si5 C46 C47 -14.1(3) . . . . ?
S12 Si5 C46 C51 168.6(2) . . . . ?
S12 Si6 C34 C35 107.4(2) . . . . ?
S12 Si6 C34 C39 -71.5(2) . . . . ?
Si3 C7 C12 C11 -179.5(3) . . . . ?
Si3 C7 C8 C9 -179.8(3) . . . . ?
Si5 C46 C47 C48 -178.0(3) . . . . ?
Si5 C46 C51 C50 177.8(3) . . . . ?
Si2 C13 C18 C17 176.9(3) . . . . ?
Si2 C13 C14 C15 -177.2(2) . . . . ?
Si8 C63 C68 C67 -179.6(3) . . . . ?
Si8 C63 C64 C65 178.3(2) . . . . ?
Si4 C40 C41 C42 -179.1(2) . . . . ?
Si4 C40 C45 C44 178.5(2) . . . . ?
Si9 C69 C74 C73 -179.1(2) . . . . ?
Si9 C69 C70 C71 178.7(3) . . . . ?
Si6 C34 C35 C36 -179.0(2) . . . . ?
Si6 C34 C39 C38 178.4(2) . . . . ?
Si7 C75 C80 C79 179.0(3) . . . . ?
Na1 O2 C26 C25 140.9(3) . . . . ?
Na1 O2 C23 C24 -129.4(3) . . . . ?
Na1 O1 C22 C21 143.7(2) . . . . ?
Na1 O1 C19 C20 -146.6(3) . . . . ?
Na1 O3 C30 C29 -150.3(2) . . . . ?
Na1 O3 C27 C28 173.6(3) . . . . ?
Na3 O5 C59 C58 160.2(2) . . . . ?
Na3 O5 C56 C57 176.3(2) . . . . ?
Na3 O4 C52 C53 150.4(2) . . . . ?
Na3 O4 C55 C54 -165.0(3) . . . . ?
Na5 O7 C88 C87 146.8(3) . . . . ?
Na5 O7 C85 C86 -147.0(2) . . . . ?
Na5 O6 C81 C82 153.5(6) . . . . ?
Na5 O6 C84 C83 -177.0(4) . . . . ?
O2 C26 C25 C24 -1.6(4) . . . . ?
O2 C23 C24 C25 -29.9(5) . . . . ?
O1 C22 C21 C20 23.6(3) . . . . ?
O1 C19 C20 C21 -14.3(5) . . . . ?
O5 C56 C57 C58 28.0(4) . . . . ?
O4 C52 C53 C54 28.9(3) . . . . ?
O7 C88 C87 C86 22.3(4) . . . . ?
O3 C30 C29 C28 -30.3(4) . . . . ?
O3 C27 C28 C29 -35.5(5) . . . . ?
O6 C81 C82 C83 40.2(11) . . . . ?
C13 C18 C17 C16 0.5(5) . . . . ?
C13 C14 C15 C16 0.3(5) . . . . ?
C46 C47 C48 C49 0.4(5) . . . . ?
C46 C51 C50 C49 0.1(6) . . . . ?
C7 C12 C11 C10 -1.6(6) . . . . ?
C7 C8 C9 C10 0.0(7) . . . . ?
C40 C45 C44 C43 1.0(5) . . . . ?
C42 C43 C44 C45 0.6(5) . . . . ?
C76 C75 C80 C79 0.4(5) . . . . ?
C69 C74 C73 C72 -0.2(5) . . . . ?
C69 C70 C71 C72 1.1(7) . . . . ?
C34 C35 C36 C37 0.3(5) . . . . ?
C34 C39 C38 C37 0.8(5) . . . . ?
C18 C13 C14 C15 0.6(5) . . . . ?
C63 C68 C67 C66 1.5(5) . . . . ?
C63 C64 C65 C66 1.1(5) . . . . ?
C41 C40 C45 C44 -1.9(4) . . . . ?
C41 C42 C43 C44 -1.3(4) . . . . ?
C6 C5 C4 C3 -0.7(5) . . . . ?
C2 C3 C4 C5 0.4(5) . . . . ?
C1 C6 C5 C4 0.0(5) . . . . ?
C1 C2 C3 C4 0.5(5) . . . . ?
C45 C40 C41 C42 1.2(4) . . . . ?
C47 C46 C51 C50 0.4(5) . . . . ?
C47 C48 C49 C50 0.1(5) . . . . ?
C75 C76 C77 C78 -0.2(5) . . . . ?
C75 C80 C79 C78 -1.1(6) . . . . ?
C14 C13 C18 C17 -1.0(5) . . . . ?
C15 C16 C17 C18 0.4(5) . . . . ?
C17 C16 C15 C14 -0.8(5) . . . . ?
C35 C34 C39 C38 -0.5(4) . . . . ?
C35 C36 C37 C38 0.0(5) . . . . ?
C51 C46 C47 C48 -0.6(5) . . . . ?
C51 C50 C49 C48 -0.4(6) . . . . ?
O10 C100 C101 C102 16.5(7) . . . . ?
O10 C103 C102 C101 28.2(7) . . . . ?
C68 C63 C64 C65 -1.0(4) . . . . ?
C64 C63 C68 C67 -0.3(5) . . . . ?
C64 C65 C66 C67 0.2(5) . . . . ?
C22 O1 C19 C20 29.9(4) . . . . ?
C22 C21 C20 C19 -5.7(4) . . . . ?
C36 C37 C38 C39 -0.5(5) . . . . ?
C39 C34 C35 C36 -0.1(4) . . . . ?
C3 C2 C1 Si1 178.1(2) . . . . ?
C3 C2 C1 C6 -1.2(4) . . . . ?
C77 C76 C75 Si7 -178.4(2) . . . . ?
C77 C76 C75 C80 0.2(5) . . . . ?
C77 C78 C79 C80 1.1(6) . . . . ?
C65 C66 C67 C68 -1.5(5) . . . . ?
C43 C42 C41 C40 0.3(4) . . . . ?
C59 O5 C56 C57 -7.6(4) . . . . ?
C59 C58 C57 C56 -36.6(4) . . . . ?
C5 C6 C1 Si1 -178.4(2) . . . . ?
C5 C6 C1 C2 0.9(4) . . . . ?
C74 C69 C70 C71 -0.7(6) . . . . ?
C74 C73 C72 C71 0.5(6) . . . . ?
C73 C72 C71 C70 -1.0(6) . . . . ?
C12 C7 C8 C9 1.9(5) . . . . ?
C79 C78 C77 C76 -0.5(5) . . . . ?
C26 O2 C23 C24 29.6(5) . . . . ?
C26 C25 C24 C23 18.6(5) . . . . ?
C52 O4 C55 C54 41.5(3) . . . . ?
C70 C69 C74 C73 0.3(5) . . . . ?
C88 O7 C85 C86 35.8(4) . . . . ?
C55 O4 C52 C53 -44.3(3) . . . . ?
C55 C54 C53 C52 -4.0(4) . . . . ?
C8 C7 C12 C11 -1.1(5) . . . . ?
C30 O3 C27 C28 17.3(5) . . . . ?
C30 C29 C28 C27 39.9(4) . . . . ?
C11 C10 C9 C8 -2.8(6) . . . . ?
C53 C54 C55 O4 -22.6(3) . . . . ?
C87 C86 C85 O7 -21.5(4) . . . . ?
C85 O7 C88 C87 -36.2(4) . . . . ?
C85 C86 C87 C88 -0.6(4) . . . . ?
C19 O1 C22 C21 -33.2(4) . . . . ?
C23 O2 C26 C25 -16.4(4) . . . . ?
C56 O5 C59 C58 -16.1(4) . . . . ?
C57 C58 C59 O5 32.9(4) . . . . ?
C9 C10 C11 C12 3.5(6) . . . . ?
C27 O3 C30 C29 8.4(4) . . . . ?
O8 C95 C94 C93 18.0(10) . . . . ?
O8 C92 C93 C94 -7.4(9) . . . . ?
C100 O10 C103 C102 -18.6(8) . . . . ?
C100 C101 C102 C103 -25.7(7) . . . . ?
C95 O8 C92 C93 18.5(8) . . . . ?
C103 O10 C100 C101 0.4(7) . . . . ?
C92 O8 C95 C94 -21.6(8) . . . . ?
C92 C93 C94 C95 -6.6(11) . . . . ?
C81 O6 C84 C83 0.5(9) . . . . ?
C84 O6 C81 C82 -23.7(9) . . . . ?
C84 C83 C82 C81 -37.7(11) . . . . ?
C82 C83 C84 O6 21.8(9) . . . . ?

loop_
_smtbx_masks_void_nr
_smtbx_masks_void_average_x
_smtbx_masks_void_average_y
_smtbx_masks_void_average_z
_smtbx_masks_void_volume
_smtbx_masks_void_count_electrons
_smtbx_masks_void_content
1 0.000 0.500 0.500 334.8 95.8 ?
